data_7128603
loop_
_publ_author_name
'Wang, Yang'
'Del Rosal, Iker'
'Qin, Guorui'
'Zhao, Lanxiao'
'Maron, Laurent'
'Shi, Xianghui'
'Cheng, Jianhua'

_publ_section_title
;
 Scandium and lanthanum hydride complexes stabilized by super-bulky
 penta-arylcyclopentadienyl ligands.
;
_journal_issue 63
_journal_name_full 'Chemical communications (Cambridge, England)'
_journal_page_first 7766
_journal_page_last 7769
_journal_paper_doi 10.1039/d1cc01841h
_journal_volume 57
_journal_year 2021
_chemical_formula_moiety 'C130 H172 La2'
_chemical_formula_sum 'C130 H172 La2'
_chemical_formula_weight 2012.49
_chemical_name_common '[(CpAr)LaH]2'
_chemical_properties_physical Air-sensitive,Moisture-sensitive
_space_group_crystal_system monoclinic
_space_group_IT_number 14
_space_group_name_Hall '-P 2ybc'
_space_group_name_H-M_alt 'P 1 21/c 1'
_atom_sites_solution_hydrogens mixed
_audit_creation_method SHELXL-2018/3
_audit_update_record
;
2019-06-22 deposited with the CCDC.	2021-07-05 downloaded from the CCDC.
;
_cell_angle_alpha 90
_cell_angle_beta 93.7520(10)
_cell_angle_gamma 90
_cell_formula_units_Z 4
_cell_length_a 20.0516(5)
_cell_length_b 19.8615(5)
_cell_length_c 31.0309(8)
_cell_measurement_reflns_used 86109
_cell_measurement_temperature 193(2)
_cell_measurement_theta_max 26.408
_cell_measurement_theta_min 1.025
_cell_volume 12331.7(5)
_computing_molecular_graphics 'ORTEP-3 for Windows (Farrugia, 2014)'
_computing_publication_material 'WinGX publication routines (Farrugia, 2018)'
_computing_structure_refinement 'SHELXL-2018/3 (Sheldrick, 2018)'
_computing_structure_solution 'SUPERFLIP (Palatinus & Chapuis,2007)'
_diffrn_ambient_temperature 193(2)
_diffrn_measured_fraction_theta_full 0.961
_diffrn_measured_fraction_theta_max 0.961
_diffrn_measurement_device_type 'CCD area detector'
_diffrn_measurement_method 'phi and omega scans'
_diffrn_radiation_type MoK\a
_diffrn_radiation_wavelength 0.71073
_diffrn_reflns_av_R_equivalents 0.0425
_diffrn_reflns_av_unetI/netI 0.0500
_diffrn_reflns_Laue_measured_fraction_full 0.961
_diffrn_reflns_Laue_measured_fraction_max 0.961
_diffrn_reflns_limit_h_max 23
_diffrn_reflns_limit_h_min -23
_diffrn_reflns_limit_k_max 23
_diffrn_reflns_limit_k_min -23
_diffrn_reflns_limit_l_max 36
_diffrn_reflns_limit_l_min -35
_diffrn_reflns_number 74455
_diffrn_reflns_point_group_measured_fraction_full 0.961
_diffrn_reflns_point_group_measured_fraction_max 0.961
_diffrn_reflns_theta_full 24.499
_diffrn_reflns_theta_max 24.499
_diffrn_reflns_theta_min 1.445
_exptl_absorpt_coefficient_mu 0.727
_exptl_absorpt_correction_T_max 0.877
_exptl_absorpt_correction_T_min 0.846
_exptl_absorpt_correction_type empirical
_exptl_absorpt_process_details \^a\/E?Sheldrick,
_exptl_crystal_colour Dark-Purple
_exptl_crystal_density_diffrn 1.084
_exptl_crystal_density_method 'not measured'
_exptl_crystal_description Block
_exptl_crystal_F_000 4264
_exptl_crystal_recrystallization_method 'Re-crystallisation from solvent: Benzene'
_exptl_crystal_size_max 0.230
_exptl_crystal_size_mid 0.210
_exptl_crystal_size_min 0.180
_refine_diff_density_max 1.032
_refine_diff_density_min -0.931
_refine_diff_density_rms 0.083
_refine_ls_extinction_method none
_refine_ls_goodness_of_fit_ref 1.038
_refine_ls_hydrogen_treatment mixed
_refine_ls_matrix_type full
_refine_ls_number_parameters 1179
_refine_ls_number_reflns 19696
_refine_ls_number_restraints 61
_refine_ls_restrained_S_all 1.040
_refine_ls_R_factor_all 0.0716
_refine_ls_R_factor_gt 0.0501
_refine_ls_shift/su_max 0.002
_refine_ls_shift/su_mean 0.000
_refine_ls_structure_factor_coef Fsqd
_refine_ls_weighting_details 'w=1/[\s^2^(Fo^2^)+(0.0782P)^2^+10.9399P] where P=(Fo^2^+2Fc^2^)/3'
_refine_ls_weighting_scheme calc
_refine_ls_wR_factor_gt 0.1312
_refine_ls_wR_factor_ref 0.1463
_reflns_Friedel_coverage 0.000
_reflns_number_gt 14681
_reflns_number_total 19696
_reflns_threshold_expression 'I > 2\s(I)'
_cod_data_source_file d1cc01841h2.cif
_cod_data_source_block D235
_cod_depositor_comments 'Adding full bibliography for 7128601--7128603.cif.'
_cod_original_sg_symbol_H-M 'P 21/c'
_cod_database_code 7128603
_shelx_shelxl_version_number 2018/3
_shelx_space_group_comment
;
The symmetry employed for this shelxl refinement is uniquely defined
by the following loop, which should always be used as a source of
symmetry information in preference to the above space-group names.
They are only intended as comments.
;
_shelx_estimated_absorpt_t_min 0.851
_shelx_estimated_absorpt_t_max 0.880

loop_
_space_group_symop_operation_xyz
'x, y, z'
'-x, y+1/2, -z+1/2'
'-x, -y, -z'
'x, -y-1/2, z-1/2'

loop_
_atom_site_label
_atom_site_type_symbol
_atom_site_fract_x
_atom_site_fract_y
_atom_site_fract_z
_atom_site_U_iso_or_equiv
_atom_site_adp_type
_atom_site_occupancy
_atom_site_site_symmetry_order
_atom_site_calc_flag
_atom_site_refinement_flags_posn
_atom_site_refinement_flags_adp
_atom_site_refinement_flags_occupancy
_atom_site_disorder_assembly
_atom_site_disorder_group
C10 C 0.6248(2) 0.7865(2) 0.05669(14) 0.0363(11) Uani 1 1 d . . . . .
C11 C 0.6009(2) 0.7316(3) 0.08129(16) 0.0413(12) Uani 1 1 d . . . . .
C12 C 0.5905(2) 0.6673(3) 0.06453(16) 0.0452(12) Uani 1 1 d . . . . .
C13 C 0.6049(3) 0.6542(3) 0.02127(16) 0.0473(13) Uani 1 1 d . . . . .
C14 C 0.6245(3) 0.7074(3) -0.00525(15) 0.0471(13) Uani 1 1 d . . . . .
C15 C 0.6351(3) 0.7705(3) 0.01264(15) 0.0426(12) Uani 1 1 d . . . . .
C16 C 0.5647(3) 0.6111(3) 0.09194(19) 0.0615(15) Uani 1 1 d . . . . .
H16 H 0.593670 0.570962 0.087784 0.074 Uiso 1 1 calc R U . . .
C17 C 0.5678(3) 0.6258(3) 0.14067(19) 0.0716(17) Uani 1 1 d . . . . .
H17A H 0.550192 0.587084 0.155912 0.107 Uiso 1 1 calc R U . . .
H17B H 0.614244 0.633904 0.151142 0.107 Uiso 1 1 calc R U . . .
H17C H 0.540827 0.665722 0.146036 0.107 Uiso 1 1 calc R U . . .
C18 C 0.4939(3) 0.5916(4) 0.0759(2) 0.094(2) Uani 1 1 d . . . . .
H18A H 0.477915 0.555230 0.093943 0.141 Uiso 1 1 calc R U . . .
H18B H 0.464399 0.630703 0.077555 0.141 Uiso 1 1 calc R U . . .
H18C H 0.493807 0.576202 0.045886 0.141 Uiso 1 1 calc R U . . .
C19 C 0.6411(6) 0.6955(7) -0.0534(4) 0.0865(18) Uani 0.725(7) 1 d D . P A 2
H19 H 0.665778 0.651948 -0.055166 0.104 Uiso 0.725(7) 1 calc R U P A 2
C20 C 0.5739(5) 0.6889(6) -0.0792(3) 0.0865(18) Uani 0.725(7) 1 d D . P A 2
H20A H 0.547257 0.653764 -0.066347 0.130 Uiso 0.725(7) 1 calc R U P A 2
H20B H 0.549942 0.731913 -0.078672 0.130 Uiso 0.725(7) 1 calc R U P A 2
H20C H 0.581368 0.676930 -0.109133 0.130 Uiso 0.725(7) 1 calc R U P A 2
C21 C 0.6803(5) 0.7491(5) -0.0736(2) 0.0865(18) Uani 0.725(7) 1 d D . P A 2
H21A H 0.723717 0.754080 -0.057440 0.130 Uiso 0.725(7) 1 calc R U P A 2
H21B H 0.687280 0.736787 -0.103537 0.130 Uiso 0.725(7) 1 calc R U P A 2
H21C H 0.655854 0.791771 -0.073076 0.130 Uiso 0.725(7) 1 calc R U P A 2
C19' C 0.6256(17) 0.6945(15) -0.0515(12) 0.0865(18) Uani 0.275(7) 1 d D . P A 1
H19' H 0.664218 0.722267 -0.059973 0.104 Uiso 0.275(7) 1 calc R U P A 1
C20' C 0.6410(13) 0.6260(12) -0.0693(6) 0.0865(18) Uani 0.275(7) 1 d D . P A 1
H20D H 0.639152 0.628074 -0.100946 0.130 Uiso 0.275(7) 1 calc R U P A 1
H20E H 0.685771 0.611971 -0.058356 0.130 Uiso 0.275(7) 1 calc R U P A 1
H20F H 0.607981 0.593357 -0.060288 0.130 Uiso 0.275(7) 1 calc R U P A 1
C21' C 0.5650(14) 0.7306(15) -0.0745(7) 0.0865(18) Uani 0.275(7) 1 d D . P A 1
H21D H 0.564723 0.722531 -0.105665 0.130 Uiso 0.275(7) 1 calc R U P A 1
H21E H 0.523650 0.713010 -0.063571 0.130 Uiso 0.275(7) 1 calc R U P A 1
H21F H 0.568163 0.779021 -0.068812 0.130 Uiso 0.275(7) 1 calc R U P A 1
C22 C 0.6387(2) 0.8533(2) 0.07518(13) 0.0353(11) Uani 1 1 d . . . . .
C23 C 0.6383(2) 0.8706(2) 0.12094(14) 0.0361(11) Uani 1 1 d . . . . .
C24 C 0.6710(2) 0.9331(2) 0.12779(13) 0.0356(11) Uani 1 1 d . . . . .
C25 C 0.6901(2) 0.9576(2) 0.08693(14) 0.0360(11) Uani 1 1 d . . . . .
C26 C 0.6700(2) 0.9089(2) 0.05479(13) 0.0364(11) Uani 1 1 d . . . . .
C27 C 0.6006(2) 0.8378(2) 0.15530(14) 0.0387(11) Uani 1 1 d . . . . .
C28 C 0.6314(3) 0.8172(3) 0.19384(15) 0.0498(13) Uani 1 1 d . . . . .
H28 H 0.678761 0.819413 0.197723 0.060 Uiso 1 1 calc R U . . .
C29 C 0.5946(3) 0.7927(3) 0.22802(16) 0.0591(15) Uani 1 1 d . . . . .
C30 C 0.6328(4) 0.7727(4) 0.27031(19) 0.090(2) Uani 1 1 d . . . . .
H30 H 0.674139 0.749917 0.261332 0.108 Uiso 1 1 calc R U . . .
C31 C 0.5996(5) 0.7221(5) 0.2963(2) 0.128(3) Uani 1 1 d . . . . .
H31A H 0.585772 0.683737 0.278040 0.192 Uiso 1 1 calc R U . . .
H31B H 0.630842 0.706715 0.319931 0.192 Uiso 1 1 calc R U . . .
H31C H 0.560307 0.742264 0.308376 0.192 Uiso 1 1 calc R U . . .
C32 C 0.6574(4) 0.8352(4) 0.2936(2) 0.109(3) Uani 1 1 d . . . . .
H32A H 0.678377 0.865129 0.273316 0.164 Uiso 1 1 calc R U . . .
H32B H 0.619574 0.858456 0.305526 0.164 Uiso 1 1 calc R U . . .
H32C H 0.690109 0.822908 0.317081 0.164 Uiso 1 1 calc R U . . .
C33 C 0.5257(3) 0.7891(3) 0.22100(17) 0.0610(16) Uani 1 1 d . . . . .
H33 H 0.499920 0.773251 0.243501 0.073 Uiso 1 1 calc R U . . .
C34 C 0.4935(3) 0.8082(3) 0.18194(17) 0.0522(14) Uani 1 1 d . . . . .
C35 C 0.4176(3) 0.8036(3) 0.1751(2) 0.0690(17) Uani 1 1 d . . . . .
H35 H 0.401307 0.787110 0.203001 0.083 Uiso 1 1 calc R U . . .
C36 C 0.3855(3) 0.8708(4) 0.1669(3) 0.123(3) Uani 1 1 d . . . . .
H36A H 0.401015 0.902238 0.189737 0.185 Uiso 1 1 calc R U . . .
H36B H 0.397572 0.887989 0.138881 0.185 Uiso 1 1 calc R U . . .
H36C H 0.336806 0.866081 0.166773 0.185 Uiso 1 1 calc R U . . .
C37 C 0.3972(3) 0.7514(4) 0.1420(2) 0.103(3) Uani 1 1 d . . . . .
H37A H 0.420008 0.708910 0.149332 0.155 Uiso 1 1 calc R U . . .
H37B H 0.348723 0.744623 0.141374 0.155 Uiso 1 1 calc R U . . .
H37C H 0.409488 0.766531 0.113482 0.155 Uiso 1 1 calc R U . . .
C38 C 0.5313(2) 0.8328(2) 0.14935(15) 0.0446(12) Uani 1 1 d . . . . .
H38 H 0.509583 0.846419 0.122640 0.054 Uiso 1 1 calc R U . . .
C39 C 0.6758(2) 0.9694(2) 0.16962(13) 0.0381(11) Uani 1 1 d . . . . .
C40 C 0.7374(3) 0.9829(2) 0.19161(14) 0.0460(12) Uani 1 1 d . . . . .
H40 H 0.777165 0.970648 0.178512 0.055 Uiso 1 1 calc R U . . .
C41 C 0.7427(3) 1.0137(3) 0.23185(16) 0.0554(14) Uani 1 1 d . . . . .
C42 C 0.8112(3) 1.0238(3) 0.2557(2) 0.082(2) Uani 1 1 d . . . . .
H42 H 0.845816 1.012334 0.235110 0.098 Uiso 1 1 calc R U . . .
C43 C 0.8232(5) 1.0951(4) 0.2700(3) 0.132(3) Uani 1 1 d . . . . .
H43A H 0.816721 1.125214 0.245024 0.199 Uiso 1 1 calc R U . . .
H43B H 0.791738 1.107125 0.291571 0.199 Uiso 1 1 calc R U . . .
H43C H 0.869088 1.099662 0.282622 0.199 Uiso 1 1 calc R U . . .
C44 C 0.8211(4) 0.9761(4) 0.2940(2) 0.100(3) Uani 1 1 d . . . . .
H44A H 0.813091 0.929672 0.284242 0.151 Uiso 1 1 calc R U . . .
H44B H 0.866933 0.980179 0.306753 0.151 Uiso 1 1 calc R U . . .
H44C H 0.789582 0.987642 0.315702 0.151 Uiso 1 1 calc R U . . .
C45 C 0.6845(3) 1.0309(3) 0.25026(17) 0.0651(16) Uani 1 1 d . . . . .
H45 H 0.687189 1.051895 0.277835 0.078 Uiso 1 1 calc R U . . .
C46 C 0.6219(3) 1.0188(3) 0.22985(18) 0.0663(17) Uani 1 1 d . . . . .
C47 C 0.5585(4) 1.0402(4) 0.2505(3) 0.107(3) Uani 1 1 d . . . . .
H47 H 0.529084 1.043078 0.223288 0.129 Uiso 1 1 calc R U . . .
C48 C 0.5251(5) 0.9882(5) 0.2691(4) 0.157(3) Uani 1 1 d . . . . .
H48A H 0.536385 0.945645 0.255358 0.235 Uiso 1 1 calc R U . . .
H48B H 0.538462 0.986096 0.300028 0.235 Uiso 1 1 calc R U . . .
H48C H 0.476847 0.995897 0.265144 0.235 Uiso 1 1 calc R U . . .
C49 C 0.5541(5) 1.1092(5) 0.2624(4) 0.157(3) Uani 1 1 d . . . . .
H49A H 0.582429 1.136188 0.244466 0.235 Uiso 1 1 calc R U . . .
H49B H 0.507660 1.124318 0.257968 0.235 Uiso 1 1 calc R U . . .
H49C H 0.569275 1.114516 0.292852 0.235 Uiso 1 1 calc R U . . .
C50 C 0.6190(3) 0.9884(3) 0.18947(15) 0.0504(13) Uani 1 1 d . . . . .
H50 H 0.576477 0.980475 0.174976 0.060 Uiso 1 1 calc R U . . .
C51 C 0.7162(3) 1.0259(3) 0.07821(14) 0.0440(12) Uani 1 1 d . . . . .
C52 C 0.7784(3) 1.0482(3) 0.09267(16) 0.0560(14) Uani 1 1 d . . . . .
H52 H 0.806655 1.018782 0.109721 0.067 Uiso 1 1 calc R U . . .
C53 C 0.8019(3) 1.1122(3) 0.08337(19) 0.0699(17) Uani 1 1 d D . . . .
C54 C 0.8628(7) 1.1476(9) 0.1070(5) 0.0822(18) Uani 0.396(6) 1 d D . P B 2
H54 H 0.865021 1.194843 0.096094 0.099 Uiso 0.396(6) 1 calc R U P B 2
C55 C 0.8654(9) 1.1496(8) 0.1549(5) 0.0822(18) Uani 0.396(6) 1 d D . P B 2
H55A H 0.826847 1.174791 0.164224 0.123 Uiso 0.396(6) 1 calc R U P B 2
H55B H 0.864223 1.103558 0.166195 0.123 Uiso 0.396(6) 1 calc R U P B 2
H55C H 0.906727 1.171734 0.165879 0.123 Uiso 0.396(6) 1 calc R U P B 2
C56 C 0.9209(8) 1.1095(9) 0.0918(6) 0.0822(18) Uani 0.396(6) 1 d D . P B 2
H56A H 0.918243 1.108793 0.060120 0.123 Uiso 0.396(6) 1 calc R U P B 2
H56B H 0.962545 1.131436 0.102412 0.123 Uiso 0.396(6) 1 calc R U P B 2
H56C H 0.920042 1.063260 0.102728 0.123 Uiso 0.396(6) 1 calc R U P B 2
C54' C 0.8770(5) 1.1282(6) 0.0920(3) 0.0822(18) Uani 0.604(6) 1 d D . P B 1
H54' H 0.880676 1.178273 0.094141 0.099 Uiso 0.604(6) 1 calc R U P B 1
C55' C 0.9049(6) 1.1012(6) 0.1337(4) 0.0822(18) Uani 0.604(6) 1 d D . P B 1
H55D H 0.876708 1.115178 0.156763 0.123 Uiso 0.604(6) 1 calc R U P B 1
H55E H 0.906119 1.051900 0.132322 0.123 Uiso 0.604(6) 1 calc R U P B 1
H55F H 0.950269 1.118525 0.139742 0.123 Uiso 0.604(6) 1 calc R U P B 1
C56' C 0.9199(5) 1.1070(6) 0.0562(4) 0.0822(18) Uani 0.604(6) 1 d D . P B 1
H56D H 0.901020 1.125094 0.028687 0.123 Uiso 0.604(6) 1 calc R U P B 1
H56E H 0.965337 1.124326 0.062059 0.123 Uiso 0.604(6) 1 calc R U P B 1
H56F H 0.921187 1.057701 0.054639 0.123 Uiso 0.604(6) 1 calc R U P B 1
C57 C 0.7596(4) 1.1538(3) 0.0575(2) 0.0769(19) Uani 1 1 d . . . . .
H57 H 0.774956 1.197286 0.050272 0.092 Uiso 1 1 calc R U . . .
C58 C 0.6971(4) 1.1343(3) 0.04235(19) 0.0680(17) Uani 1 1 d D . . . .
C59 C 0.6525(15) 1.1764(11) 0.0107(8) 0.119(2) Uani 0.361(7) 1 d D . P C 2
H59 H 0.685253 1.192074 -0.010143 0.142 Uiso 0.361(7) 1 calc R U P C 2
C60 C 0.6348(13) 1.2387(11) 0.0308(7) 0.119(2) Uani 0.361(7) 1 d D . P C 2
H60A H 0.673138 1.255647 0.048765 0.178 Uiso 0.361(7) 1 calc R U P C 2
H60B H 0.621842 1.271963 0.008430 0.178 Uiso 0.361(7) 1 calc R U P C 2
H60C H 0.597175 1.230953 0.048832 0.178 Uiso 0.361(7) 1 calc R U P C 2
C61 C 0.6024(12) 1.1410(12) -0.0182(8) 0.119(2) Uani 0.361(7) 1 d D . P C 2
H61A H 0.622168 1.099791 -0.029182 0.178 Uiso 0.361(7) 1 calc R U P C 2
H61B H 0.563588 1.129359 -0.002082 0.178 Uiso 0.361(7) 1 calc R U P C 2
H61C H 0.588256 1.170370 -0.042484 0.178 Uiso 0.361(7) 1 calc R U P C 2
C59' C 0.6552(8) 1.1825(8) 0.0138(4) 0.119(2) Uani 0.639(7) 1 d D . P C 1
H59' H 0.672070 1.228251 0.022496 0.142 Uiso 0.639(7) 1 calc R U P C 1
C60' C 0.5840(7) 1.1843(7) 0.0215(4) 0.119(2) Uani 0.639(7) 1 d D . P C 1
H60D H 0.578561 1.188959 0.052491 0.178 Uiso 0.639(7) 1 calc R U P C 1
H60E H 0.562924 1.222717 0.006101 0.178 Uiso 0.639(7) 1 calc R U P C 1
H60F H 0.562678 1.142501 0.010947 0.178 Uiso 0.639(7) 1 calc R U P C 1
C61' C 0.6710(7) 1.1758(7) -0.0309(4) 0.119(2) Uani 0.639(7) 1 d D . P C 1
H61D H 0.719646 1.175069 -0.032556 0.178 Uiso 0.639(7) 1 calc R U P C 1
H61E H 0.651930 1.133733 -0.042720 0.178 Uiso 0.639(7) 1 calc R U P C 1
H61F H 0.652176 1.213949 -0.047566 0.178 Uiso 0.639(7) 1 calc R U P C 1
C62 C 0.6755(3) 1.0696(3) 0.05252(16) 0.0547(14) Uani 1 1 d . . . . .
H62 H 0.632434 1.054957 0.041831 0.066 Uiso 1 1 calc R U . . .
C63 C 0.6705(2) 0.9252(2) 0.00781(13) 0.0376(11) Uani 1 1 d . . . . .
C64 C 0.6116(3) 0.9265(3) -0.01782(14) 0.0464(12) Uani 1 1 d . . . . .
H64 H 0.571378 0.913003 -0.005745 0.056 Uiso 1 1 calc R U . . .
C65 C 0.6093(3) 0.9469(3) -0.06080(15) 0.0571(15) Uani 1 1 d . . . . .
C66 C 0.5408(4) 0.9459(5) -0.0872(2) 0.1134(17) Uani 1 1 d D . . . .
H66 H 0.517564 0.908527 -0.072576 0.136 Uiso 1 1 calc R U . . .
C67 C 0.5005(4) 1.0046(5) -0.0752(2) 0.1134(17) Uani 1 1 d D . . . .
H67A H 0.507890 1.013189 -0.044161 0.170 Uiso 1 1 calc R U . . .
H67B H 0.513857 1.044300 -0.091326 0.170 Uiso 1 1 calc R U . . .
H67C H 0.453008 0.995300 -0.082207 0.170 Uiso 1 1 calc R U . . .
C68 C 0.5410(4) 0.9207(5) -0.1299(2) 0.1134(17) Uani 1 1 d D . . . .
H68A H 0.571037 0.881810 -0.130423 0.170 Uiso 1 1 calc R U . . .
H68B H 0.495659 0.906929 -0.139845 0.170 Uiso 1 1 calc R U . . .
H68C H 0.556508 0.955929 -0.148963 0.170 Uiso 1 1 calc R U . . .
C69 C 0.6682(3) 0.9687(3) -0.07709(16) 0.0620(16) Uani 1 1 d . . . . .
H69 H 0.667148 0.984236 -0.106089 0.074 Uiso 1 1 calc R U . . .
C70 C 0.7288(3) 0.9688(3) -0.05255(16) 0.0551(14) Uani 1 1 d D . . . .
C71 C 0.7921(9) 0.9962(9) -0.0694(6) 0.104(2) Uani 0.563(7) 1 d D . P D 2
H71 H 0.827414 0.967951 -0.054049 0.124 Uiso 0.563(7) 1 calc R U P D 2
C72 C 0.8066(7) 1.0628(7) -0.0522(4) 0.104(2) Uani 0.563(7) 1 d D . P D 2
H72A H 0.796750 1.064080 -0.021668 0.155 Uiso 0.563(7) 1 calc R U P D 2
H72B H 0.853929 1.073187 -0.054836 0.155 Uiso 0.563(7) 1 calc R U P D 2
H72C H 0.778930 1.096062 -0.068341 0.155 Uiso 0.563(7) 1 calc R U P D 2
C73 C 0.8037(7) 0.9846(8) -0.1145(4) 0.104(2) Uani 0.563(7) 1 d D . P D 2
H73A H 0.792089 0.937988 -0.122148 0.155 Uiso 0.563(7) 1 calc R U P D 2
H73B H 0.775958 1.015404 -0.132642 0.155 Uiso 0.563(7) 1 calc R U P D 2
H73C H 0.850956 0.992529 -0.119137 0.155 Uiso 0.563(7) 1 calc R U P D 2
C71' C 0.7937(10) 0.9914(9) -0.0704(8) 0.104(2) Uani 0.437(7) 1 d D . P D 1
H71' H 0.824168 1.000306 -0.044248 0.124 Uiso 0.437(7) 1 calc R U P D 1
C72' C 0.7922(9) 1.0545(9) -0.0939(5) 0.104(2) Uani 0.437(7) 1 d D . P D 1
H72D H 0.770261 1.088948 -0.077248 0.155 Uiso 0.437(7) 1 calc R U P D 1
H72E H 0.837959 1.068634 -0.098577 0.155 Uiso 0.437(7) 1 calc R U P D 1
H72F H 0.767253 1.048433 -0.121912 0.155 Uiso 0.437(7) 1 calc R U P D 1
C73' C 0.8259(9) 0.9350(9) -0.0926(5) 0.104(2) Uani 0.437(7) 1 d D . P D 1
H73D H 0.824895 0.894380 -0.074736 0.155 Uiso 0.437(7) 1 calc R U P D 1
H73E H 0.801625 0.926570 -0.120554 0.155 Uiso 0.437(7) 1 calc R U P D 1
H73F H 0.872332 0.946771 -0.097218 0.155 Uiso 0.437(7) 1 calc R U P D 1
C74 C 0.7286(3) 0.9467(3) -0.01017(14) 0.0459(12) Uani 1 1 d . . . . .
H74 H 0.769524 0.946184 0.007127 0.055 Uiso 1 1 calc R U . . .
C100 C 0.8783(2) 0.7403(2) 0.10729(13) 0.0360(11) Uani 1 1 d . . . . .
C101 C 0.8689(2) 0.7579(3) 0.15154(15) 0.0405(12) Uani 1 1 d . . . . .
C102 C 0.8797(2) 0.8220(3) 0.16799(14) 0.0410(12) Uani 1 1 d . . . . .
C103 C 0.8988(2) 0.8748(3) 0.14042(15) 0.0436(12) Uani 1 1 d . . . . .
C104 C 0.9118(2) 0.8594(2) 0.09724(15) 0.0411(11) Uani 1 1 d . . . . .
C105 C 0.9017(2) 0.7943(2) 0.08187(15) 0.0373(11) Uani 1 1 d . . . . .
C106 C 0.8698(3) 0.8370(3) 0.21570(15) 0.0553(15) Uani 1 1 d . . . . .
H106 H 0.843978 0.880004 0.216886 0.066 Uiso 1 1 calc R U . . .
C107 C 0.9366(3) 0.8482(4) 0.23984(19) 0.086(2) Uani 1 1 d . . . . .
H10A H 0.961367 0.882969 0.225175 0.129 Uiso 1 1 calc R U . . .
H10B H 0.929729 0.862720 0.269396 0.129 Uiso 1 1 calc R U . . .
H10C H 0.962158 0.806084 0.240628 0.129 Uiso 1 1 calc R U . . .
C108 C 0.8314(3) 0.7838(4) 0.23792(16) 0.0729(18) Uani 1 1 d . . . . .
H10D H 0.788086 0.776784 0.222075 0.109 Uiso 1 1 calc R U . . .
H10E H 0.856796 0.741560 0.238712 0.109 Uiso 1 1 calc R U . . .
H10F H 0.824367 0.798196 0.267480 0.109 Uiso 1 1 calc R U . . .
C109 C 0.9358(3) 0.9150(3) 0.06841(17) 0.0523(13) Uani 1 1 d . . . . .
H109 H 0.905841 0.954555 0.071889 0.063 Uiso 1 1 calc R U . . .
C110 C 1.0059(3) 0.9371(4) 0.0832(2) 0.089(2) Uani 1 1 d . . . . .
H11A H 1.020395 0.972896 0.064214 0.133 Uiso 1 1 calc R U . . .
H11B H 1.006246 0.953974 0.112909 0.133 Uiso 1 1 calc R U . . .
H11C H 1.036467 0.898696 0.082121 0.133 Uiso 1 1 calc R U . . .
C111 C 0.9324(3) 0.8979(3) 0.02047(17) 0.0707(17) Uani 1 1 d . . . . .
H11D H 0.886969 0.883627 0.011168 0.106 Uiso 1 1 calc R U . . .
H11E H 0.944370 0.937691 0.003983 0.106 Uiso 1 1 calc R U . . .
H11F H 0.963807 0.861312 0.015420 0.106 Uiso 1 1 calc R U . . .
C112 C 0.8642(2) 0.6730(2) 0.09032(13) 0.0346(11) Uani 1 1 d . . . . .
C113 C 0.8322(2) 0.6185(2) 0.11211(14) 0.0373(11) Uani 1 1 d . . . . .
C114 C 0.8116(2) 0.5686(2) 0.08089(14) 0.0392(11) Uani 1 1 d . . . . .
C115 C 0.8316(2) 0.5906(2) 0.03971(13) 0.0344(10) Uani 1 1 d . . . . .
C116 C 0.8650(2) 0.6529(2) 0.04524(13) 0.0338(10) Uani 1 1 d . . . . .
C117 C 0.8297(2) 0.6058(2) 0.15923(14) 0.0402(11) Uani 1 1 d . . . . .
C118 C 0.8895(3) 0.6041(3) 0.18510(16) 0.0529(14) Uani 1 1 d . . . . .
H118 H 0.930458 0.614191 0.172735 0.064 Uiso 1 1 calc R U . . .
C119 C 0.8898(3) 0.5876(3) 0.22885(17) 0.0626(16) Uani 1 1 d D . . . .
C120 C 0.9569(10) 0.5828(9) 0.2539(7) 0.111(3) Uani 0.430(10) 1 d D . P E 2
H120 H 0.988761 0.567482 0.232436 0.133 Uiso 0.430(10) 1 calc R U P E 2
C121 C 0.9636(10) 0.5329(10) 0.2897(6) 0.111(3) Uani 0.430(10) 1 d D . P E 2
H12A H 0.947064 0.488993 0.279189 0.166 Uiso 0.430(10) 1 calc R U P E 2
H12B H 1.010669 0.528919 0.299897 0.166 Uiso 0.430(10) 1 calc R U P E 2
H12C H 0.937335 0.547839 0.313444 0.166 Uiso 0.430(10) 1 calc R U P E 2
C122 C 0.9815(12) 0.6505(9) 0.2686(7) 0.111(3) Uani 0.430(10) 1 d D . P E 2
H12D H 0.976604 0.682393 0.244494 0.166 Uiso 0.430(10) 1 calc R U P E 2
H12E H 0.955445 0.666244 0.292248 0.166 Uiso 0.430(10) 1 calc R U P E 2
H12F H 1.028778 0.647324 0.278702 0.166 Uiso 0.430(10) 1 calc R U P E 2
C221 C 0.9876(7) 0.5256(7) 0.2567(5) 0.111(3) Uani 0.570(10) 1 d D . P E 1
H22A H 0.957129 0.489417 0.264088 0.166 Uiso 0.570(10) 1 calc R U P E 1
H22B H 1.001257 0.518731 0.227249 0.166 Uiso 0.570(10) 1 calc R U P E 1
H22C H 1.027215 0.525020 0.276961 0.166 Uiso 0.570(10) 1 calc R U P E 1
C220 C 0.9529(6) 0.5921(6) 0.2594(6) 0.111(3) Uani 0.570(10) 1 d D . P E 1
H220 H 0.939544 0.598868 0.289583 0.133 Uiso 0.570(10) 1 calc R U P E 1
C222 C 0.9996(8) 0.6484(8) 0.2480(5) 0.111(3) Uani 0.570(10) 1 d D . P E 1
H22D H 0.976478 0.691664 0.249892 0.166 Uiso 0.570(10) 1 calc R U P E 1
H22E H 1.039160 0.648082 0.268292 0.166 Uiso 0.570(10) 1 calc R U P E 1
H22F H 1.013201 0.641793 0.218580 0.166 Uiso 0.570(10) 1 calc R U P E 1
C123 C 0.8295(3) 0.5719(3) 0.24627(17) 0.0682(17) Uani 1 1 d . . . . .
H123 H 0.829382 0.560562 0.276014 0.082 Uiso 1 1 calc R U . . .
C124 C 0.7699(3) 0.5723(3) 0.22135(16) 0.0594(15) Uani 1 1 d . . . . .
C125 C 0.7038(3) 0.5499(4) 0.2387(2) 0.091(2) Uani 1 1 d . . . . .
H125 H 0.668613 0.580774 0.225674 0.109 Uiso 1 1 calc R U . . .
C126 C 0.6859(5) 0.4809(5) 0.2233(4) 0.154(4) Uani 1 1 d . . . . .
H12G H 0.687974 0.478862 0.191837 0.231 Uiso 1 1 calc R U . . .
H12H H 0.717436 0.448379 0.236879 0.231 Uiso 1 1 calc R U . . .
H12I H 0.640509 0.470036 0.230953 0.231 Uiso 1 1 calc R U . . .
C127 C 0.7015(5) 0.5560(6) 0.2861(3) 0.162(5) Uani 1 1 d . . . . .
H12J H 0.713580 0.601939 0.295034 0.243 Uiso 1 1 calc R U . . .
H12K H 0.656278 0.545794 0.294380 0.243 Uiso 1 1 calc R U . . .
H12L H 0.733205 0.524137 0.300307 0.243 Uiso 1 1 calc R U . . .
C128 C 0.7710(3) 0.5900(3) 0.17781(15) 0.0482(13) Uani 1 1 d . . . . .
H128 H 0.730179 0.591166 0.160504 0.058 Uiso 1 1 calc R U . . .
C129 C 0.7853(3) 0.5005(3) 0.09221(15) 0.0448(12) Uani 1 1 d . . . . .
C130 C 0.8248(3) 0.4599(3) 0.12037(16) 0.0517(13) Uani 1 1 d . . . . .
H130 H 0.867326 0.475659 0.131262 0.062 Uiso 1 1 calc R U . . .
C131 C 0.8028(3) 0.3968(3) 0.13275(19) 0.0667(17) Uani 1 1 d D . . . .
C132 C 0.8460(9) 0.3510(10) 0.1623(4) 0.0976(19) Uani 0.516(7) 1 d D . P F 2
H132 H 0.824099 0.305902 0.159449 0.117 Uiso 0.516(7) 1 calc R U P F 2
C133 C 0.8411(8) 0.3692(7) 0.2074(4) 0.0976(19) Uani 0.516(7) 1 d D . P F 2
H13A H 0.794034 0.375505 0.213140 0.146 Uiso 0.516(7) 1 calc R U P F 2
H13B H 0.860299 0.333146 0.225893 0.146 Uiso 0.516(7) 1 calc R U P F 2
H13C H 0.865670 0.411110 0.213567 0.146 Uiso 0.516(7) 1 calc R U P F 2
C134 C 0.9148(8) 0.3398(8) 0.1488(5) 0.0976(19) Uani 0.516(7) 1 d D . P F 2
H13D H 0.912953 0.327874 0.118136 0.146 Uiso 0.516(7) 1 calc R U P F 2
H13E H 0.941162 0.380998 0.153574 0.146 Uiso 0.516(7) 1 calc R U P F 2
H13F H 0.935790 0.303034 0.165900 0.146 Uiso 0.516(7) 1 calc R U P F 2
C232 C 0.8444(11) 0.3557(9) 0.1673(5) 0.0976(19) Uani 0.484(7) 1 d D . P F 1
H232 H 0.810887 0.338729 0.187185 0.117 Uiso 0.484(7) 1 calc R U P F 1
C233 C 0.8934(8) 0.3945(8) 0.1957(5) 0.0976(19) Uani 0.484(7) 1 d D . P F 1
H23A H 0.871227 0.433708 0.207507 0.146 Uiso 0.484(7) 1 calc R U P F 1
H23B H 0.911074 0.365689 0.219398 0.146 Uiso 0.484(7) 1 calc R U P F 1
H23C H 0.930252 0.409646 0.178794 0.146 Uiso 0.484(7) 1 calc R U P F 1
C234 C 0.8695(9) 0.2942(7) 0.1464(5) 0.0976(19) Uani 0.484(7) 1 d D . P F 1
H23D H 0.833043 0.273120 0.128714 0.146 Uiso 0.484(7) 1 calc R U P F 1
H23E H 0.905648 0.306437 0.128138 0.146 Uiso 0.484(7) 1 calc R U P F 1
H23F H 0.886470 0.262479 0.168742 0.146 Uiso 0.484(7) 1 calc R U P F 1
C135 C 0.7411(4) 0.3755(3) 0.1174(2) 0.081(2) Uani 1 1 d . . . . .
H135 H 0.725695 0.332718 0.126082 0.097 Uiso 1 1 calc R U . . .
C136 C 0.6999(4) 0.4144(3) 0.0895(2) 0.083(2) Uani 1 1 d D . . . .
C137 C 0.6236(5) 0.3946(6) 0.0828(3) 0.113(4) Uani 0.752(8) 1 d D . P G 2
H137 H 0.620832 0.344384 0.083176 0.136 Uiso 0.752(8) 1 calc R U P G 2
C138 C 0.5784(5) 0.4213(6) 0.1171(4) 0.116(3) Uani 0.752(8) 1 d D . P G 2
H13G H 0.596392 0.407248 0.145835 0.175 Uiso 0.752(8) 1 calc R U P G 2
H13H H 0.576783 0.470601 0.115755 0.175 Uiso 0.752(8) 1 calc R U P G 2
H13I H 0.533195 0.403134 0.111662 0.175 Uiso 0.752(8) 1 calc R U P G 2
C139 C 0.5935(5) 0.4177(6) 0.0402(4) 0.116(3) Uani 0.752(8) 1 d D . P G 2
H13J H 0.620785 0.401809 0.017209 0.175 Uiso 0.752(8) 1 calc R U P G 2
H13K H 0.548128 0.399582 0.035651 0.175 Uiso 0.752(8) 1 calc R U P G 2
H13L H 0.591716 0.467049 0.039744 0.175 Uiso 0.752(8) 1 calc R U P G 2
C237 C 0.6471(12) 0.3791(15) 0.0572(8) 0.116(3) Uani 0.248(8) 1 d D . P G 1
H237 H 0.643458 0.331440 0.067101 0.140 Uiso 0.248(8) 1 calc R U P G 1
C238 C 0.5882(17) 0.416(2) 0.0738(11) 0.116(3) Uani 0.248(8) 1 d D . P G 1
H23G H 0.592067 0.416791 0.105480 0.175 Uiso 0.248(8) 1 calc R U P G 1
H23H H 0.587862 0.462843 0.063071 0.175 Uiso 0.248(8) 1 calc R U P G 1
H23I H 0.546654 0.393886 0.063718 0.175 Uiso 0.248(8) 1 calc R U P G 1
C239 C 0.6431(15) 0.3775(17) 0.0090(8) 0.116(3) Uani 0.248(8) 1 d D . P G 1
H23J H 0.681779 0.353067 -0.000842 0.175 Uiso 0.248(8) 1 calc R U P G 1
H23K H 0.601922 0.354651 -0.001517 0.175 Uiso 0.248(8) 1 calc R U P G 1
H23L H 0.643129 0.423608 -0.002165 0.175 Uiso 0.248(8) 1 calc R U P G 1
C140 C 0.7221(3) 0.4781(3) 0.07841(18) 0.0625(16) Uani 1 1 d . . . . .
H140 H 0.693366 0.506672 0.061082 0.075 Uiso 1 1 calc R U . . .
C141 C 0.8280(2) 0.5501(2) -0.00073(14) 0.0399(11) Uani 1 1 d . . . . .
C142 C 0.7688(3) 0.5277(3) -0.02070(16) 0.0554(14) Uani 1 1 d . . . . .
H142 H 0.728199 0.538529 -0.008111 0.066 Uiso 1 1 calc R U . . .
C143 C 0.7657(3) 0.4896(3) -0.05864(17) 0.0641(17) Uani 1 1 d D . . . .
C144 C 0.6976(6) 0.4772(6) -0.0831(5) 0.103(3) Uani 0.576(7) 1 d D . P H 2
H144 H 0.662321 0.478576 -0.061741 0.123 Uiso 0.576(7) 1 calc R U P H 2
C145 C 0.6792(6) 0.5282(7) -0.1186(4) 0.103(3) Uani 0.576(7) 1 d D . P H 2
H14A H 0.678591 0.573522 -0.106193 0.154 Uiso 0.576(7) 1 calc R U P H 2
H14B H 0.712247 0.526359 -0.140512 0.154 Uiso 0.576(7) 1 calc R U P H 2
H14C H 0.634848 0.517496 -0.132089 0.154 Uiso 0.576(7) 1 calc R U P H 2
C146 C 0.6985(6) 0.4075(7) -0.1020(5) 0.103(3) Uani 0.576(7) 1 d D . P H 2
H14D H 0.710363 0.374841 -0.079110 0.154 Uiso 0.576(7) 1 calc R U P H 2
H14E H 0.654227 0.396667 -0.115459 0.154 Uiso 0.576(7) 1 calc R U P H 2
H14F H 0.731627 0.405530 -0.123882 0.154 Uiso 0.576(7) 1 calc R U P H 2
C244 C 0.7025(8) 0.4479(10) -0.0713(5) 0.103(3) Uani 0.424(7) 1 d D . P H 1
H244 H 0.665046 0.466943 -0.055359 0.123 Uiso 0.424(7) 1 calc R U P H 1
C245 C 0.6826(8) 0.4523(12) -0.1187(5) 0.103(3) Uani 0.424(7) 1 d D . P H 1
H24A H 0.679900 0.499667 -0.127483 0.154 Uiso 0.424(7) 1 calc R U P H 1
H24B H 0.716078 0.429234 -0.135075 0.154 Uiso 0.424(7) 1 calc R U P H 1
H24C H 0.638995 0.430801 -0.124613 0.154 Uiso 0.424(7) 1 calc R U P H 1
C246 C 0.7045(8) 0.3725(10) -0.0631(5) 0.103(3) Uani 0.424(7) 1 d D . P H 1
H24D H 0.717164 0.364066 -0.032531 0.154 Uiso 0.424(7) 1 calc R U P H 1
H24E H 0.660230 0.353235 -0.070491 0.154 Uiso 0.424(7) 1 calc R U P H 1
H24F H 0.737313 0.351669 -0.080953 0.154 Uiso 0.424(7) 1 calc R U P H 1
C147 C 0.8260(3) 0.4757(3) -0.07691(17) 0.0584(15) Uani 1 1 d . . . . .
H147 H 0.825267 0.451206 -0.103222 0.070 Uiso 1 1 calc R U . . .
C148 C 0.8864(3) 0.4965(3) -0.05787(17) 0.0532(14) Uani 1 1 d D . . . .
C149 C 0.9538(10) 0.4875(10) -0.0791(9) 0.0846(18) Uani 0.373(11) 1 d D . P I 2
H149 H 0.991253 0.486277 -0.056185 0.101 Uiso 0.373(11) 1 calc R U P I 2
C150 C 0.9644(10) 0.5471(9) -0.1100(7) 0.0846(18) Uani 0.373(11) 1 d D . P I 2
H15A H 0.959497 0.589665 -0.094545 0.127 Uiso 0.373(11) 1 calc R U P I 2
H15B H 1.009303 0.544548 -0.120625 0.127 Uiso 0.373(11) 1 calc R U P I 2
H15C H 0.931030 0.544974 -0.134537 0.127 Uiso 0.373(11) 1 calc R U P I 2
C151 C 0.9643(11) 0.4344(13) -0.1116(9) 0.0846(18) Uani 0.373(11) 1 d D . P I 2
H15D H 0.959674 0.389959 -0.098365 0.127 Uiso 0.373(11) 1 calc R U P I 2
H15E H 0.930918 0.439219 -0.135938 0.127 Uiso 0.373(11) 1 calc R U P I 2
H15F H 1.009191 0.438794 -0.122025 0.127 Uiso 0.373(11) 1 calc R U P I 2
C249 C 0.9561(6) 0.4740(6) -0.0725(6) 0.0846(18) Uani 0.627(11) 1 d D . P I 1
H249 H 0.979298 0.450314 -0.047334 0.101 Uiso 0.627(11) 1 calc R U P I 1
C250 C 0.9971(6) 0.5354(6) -0.0810(4) 0.0846(18) Uani 0.627(11) 1 d D . P I 1
H25A H 0.999675 0.564343 -0.055396 0.127 Uiso 0.627(11) 1 calc R U P I 1
H25B H 1.042186 0.521675 -0.087694 0.127 Uiso 0.627(11) 1 calc R U P I 1
H25C H 0.976011 0.560296 -0.105592 0.127 Uiso 0.627(11) 1 calc R U P I 1
C251 C 0.9457(7) 0.4222(8) -0.1082(5) 0.0846(18) Uani 0.627(11) 1 d D . P I 1
H25D H 0.918265 0.385129 -0.098285 0.127 Uiso 0.627(11) 1 calc R U P I 1
H25E H 0.922896 0.443295 -0.133652 0.127 Uiso 0.627(11) 1 calc R U P I 1
H25F H 0.989070 0.404675 -0.115755 0.127 Uiso 0.627(11) 1 calc R U P I 1
C152 C 0.8866(3) 0.5334(3) -0.01994(16) 0.0495(13) Uani 1 1 d . . . . .
H152 H 0.928137 0.547709 -0.006569 0.059 Uiso 1 1 calc R U . . .
C153 C 0.9032(2) 0.6839(2) 0.01054(14) 0.0374(11) Uani 1 1 d . . . . .
C154 C 0.8728(3) 0.7024(3) -0.02884(15) 0.0479(13) Uani 1 1 d . . . . .
H154 H 0.825549 0.698968 -0.033019 0.057 Uiso 1 1 calc R U . . .
C155 C 0.9090(3) 0.7262(3) -0.06301(16) 0.0565(14) Uani 1 1 d . . . . .
C156 C 0.8708(5) 0.7449(5) -0.1058(2) 0.136(2) Uani 1 1 d D . . . .
H156 H 0.831473 0.772479 -0.098358 0.164 Uiso 1 1 calc R U . . .
C157 C 0.9061(5) 0.7836(5) -0.1368(2) 0.136(2) Uani 1 1 d D . . . .
H15G H 0.923697 0.824912 -0.122995 0.205 Uiso 1 1 calc R U . . .
H15H H 0.943061 0.756827 -0.146768 0.205 Uiso 1 1 calc R U . . .
H15I H 0.875235 0.795338 -0.161444 0.205 Uiso 1 1 calc R U . . .
C158 C 0.8429(5) 0.6802(5) -0.1268(2) 0.136(2) Uani 1 1 d D . . . .
H15J H 0.819210 0.654425 -0.105668 0.205 Uiso 1 1 calc R U . . .
H15K H 0.811933 0.691659 -0.151470 0.205 Uiso 1 1 calc R U . . .
H15L H 0.879759 0.653148 -0.136793 0.205 Uiso 1 1 calc R U . . .
C159 C 0.9765(3) 0.7307(3) -0.05594(17) 0.0585(15) Uani 1 1 d . . . . .
H159 H 1.001780 0.746157 -0.078807 0.070 Uiso 1 1 calc R U . . .
C160 C 1.0101(3) 0.7140(3) -0.01698(18) 0.0521(13) Uani 1 1 d . . . . .
C161 C 1.0849(3) 0.7191(3) -0.0113(2) 0.0730(18) Uani 1 1 d . . . . .
H161 H 1.098222 0.748832 -0.035255 0.088 Uiso 1 1 calc R U . . .
C162 C 1.1198(4) 0.6520(4) -0.0180(3) 0.113(3) Uani 1 1 d . . . . .
H16A H 1.101419 0.631241 -0.044830 0.170 Uiso 1 1 calc R U . . .
H16B H 1.167802 0.659650 -0.019732 0.170 Uiso 1 1 calc R U . . .
H16C H 1.112519 0.622017 0.006371 0.170 Uiso 1 1 calc R U . . .
C163 C 1.1108(4) 0.7527(6) 0.0290(3) 0.149(4) Uani 1 1 d . . . . .
H16D H 1.159736 0.753824 0.030024 0.223 Uiso 1 1 calc R U . . .
H16E H 1.093499 0.798826 0.029653 0.223 Uiso 1 1 calc R U . . .
H16F H 1.096325 0.727727 0.053968 0.223 Uiso 1 1 calc R U . . .
C164 C 0.9722(2) 0.6902(2) 0.01609(16) 0.0457(12) Uani 1 1 d . . . . .
H164 H 0.994223 0.678079 0.043016 0.055 Uiso 1 1 calc R U . . .
La1 La 0.77101(2) 0.84060(2) 0.10367(2) 0.03507(9) Uani 1 1 d . . . . .
La2 La 0.73246(2) 0.68561(2) 0.06038(2) 0.03622(10) Uani 1 1 d . . . . .
H1 H 0.729(2) 0.738(3) 0.1300(15) 0.073(16) Uiso 1 1 d . . . . .
H2 H 0.770(2) 0.789(2) 0.0375(13) 0.047(13) Uiso 1 1 d . . . . .
H11 H 0.595(2) 0.738(2) 0.1109(15) 0.047(14) Uiso 1 1 d . . . . .
H15 H 0.650(2) 0.803(2) -0.0022(15) 0.042(15) Uiso 1 1 d . . . . .
H105 H 0.905(2) 0.785(2) 0.0529(13) 0.032(12) Uiso 1 1 d . . . . .
H13 H 0.597(2) 0.613(3) 0.0060(15) 0.051(14) Uiso 1 1 d . . . . .
H103 H 0.910(2) 0.920(2) 0.1519(13) 0.034(12) Uiso 1 1 d . . . . .
H101 H 0.855(2) 0.724(2) 0.1705(14) 0.043(13) Uiso 1 1 d . . . . .

loop_
_atom_site_aniso_label
_atom_site_aniso_U_11
_atom_site_aniso_U_22
_atom_site_aniso_U_33
_atom_site_aniso_U_23
_atom_site_aniso_U_13
_atom_site_aniso_U_12
C10 0.026(3) 0.048(3) 0.034(2) -0.005(2) -0.003(2) 0.008(2)
C11 0.022(3) 0.058(3) 0.044(3) -0.003(3) 0.002(2) -0.001(2)
C12 0.030(3) 0.051(3) 0.055(3) -0.006(2) 0.003(2) -0.005(2)
C13 0.037(3) 0.057(3) 0.047(3) -0.015(3) -0.003(2) -0.002(3)
C14 0.044(3) 0.059(3) 0.037(3) -0.008(2) -0.005(2) 0.008(3)
C15 0.038(3) 0.051(3) 0.037(3) 0.000(3) -0.005(2) 0.008(3)
C16 0.051(4) 0.055(4) 0.081(4) -0.007(3) 0.020(3) -0.008(3)
C17 0.072(4) 0.070(4) 0.075(4) 0.016(3) 0.024(3) -0.006(3)
C18 0.054(4) 0.119(6) 0.111(6) 0.002(5) 0.014(4) -0.035(4)
C19 0.107(5) 0.113(4) 0.038(2) -0.013(2) -0.005(2) -0.007(4)
C20 0.107(5) 0.113(4) 0.038(2) -0.013(2) -0.005(2) -0.007(4)
C21 0.107(5) 0.113(4) 0.038(2) -0.013(2) -0.005(2) -0.007(4)
C19' 0.107(5) 0.113(4) 0.038(2) -0.013(2) -0.005(2) -0.007(4)
C20' 0.107(5) 0.113(4) 0.038(2) -0.013(2) -0.005(2) -0.007(4)
C21' 0.107(5) 0.113(4) 0.038(2) -0.013(2) -0.005(2) -0.007(4)
C22 0.024(2) 0.054(3) 0.028(2) 0.001(2) -0.0012(19) 0.007(2)
C23 0.028(3) 0.045(3) 0.035(2) 0.000(2) 0.002(2) 0.002(2)
C24 0.027(3) 0.045(3) 0.034(2) -0.002(2) -0.001(2) 0.006(2)
C25 0.023(2) 0.045(3) 0.039(2) 0.002(2) -0.004(2) 0.004(2)
C26 0.030(3) 0.046(3) 0.033(2) 0.004(2) 0.002(2) 0.008(2)
C27 0.041(3) 0.045(3) 0.030(2) -0.005(2) 0.007(2) -0.002(2)
C28 0.046(3) 0.062(3) 0.041(3) -0.001(2) 0.005(2) -0.009(3)
C29 0.072(4) 0.065(4) 0.041(3) 0.002(3) 0.010(3) -0.014(3)
C30 0.096(6) 0.126(6) 0.046(3) 0.025(4) -0.007(3) -0.036(5)
C31 0.142(8) 0.152(8) 0.089(6) 0.044(6) -0.001(5) -0.028(7)
C32 0.135(8) 0.137(7) 0.051(4) 0.013(4) -0.029(4) -0.021(6)
C33 0.072(4) 0.071(4) 0.043(3) -0.006(3) 0.021(3) -0.024(3)
C34 0.044(3) 0.061(4) 0.054(3) -0.010(3) 0.018(3) -0.010(3)
C35 0.048(4) 0.086(5) 0.076(4) -0.005(4) 0.021(3) -0.011(3)
C36 0.046(4) 0.112(7) 0.213(10) -0.004(7) 0.022(5) 0.010(4)
C37 0.062(5) 0.125(7) 0.122(6) -0.027(5) 0.000(4) -0.023(4)
C38 0.040(3) 0.055(3) 0.039(3) -0.010(2) 0.006(2) 0.001(2)
C39 0.038(3) 0.044(3) 0.032(2) -0.001(2) 0.000(2) 0.002(2)
C40 0.050(3) 0.051(3) 0.037(3) -0.001(2) 0.001(2) 0.006(2)
C41 0.057(4) 0.060(4) 0.048(3) -0.004(3) -0.007(3) -0.004(3)
C42 0.081(5) 0.092(5) 0.069(4) -0.025(4) -0.029(4) -0.003(4)
C43 0.121(8) 0.113(7) 0.154(8) -0.031(6) -0.057(6) -0.014(6)
C44 0.113(6) 0.119(6) 0.065(4) -0.018(4) -0.030(4) 0.027(5)
C45 0.084(5) 0.072(4) 0.039(3) -0.018(3) 0.000(3) -0.002(3)
C46 0.078(5) 0.070(4) 0.052(3) -0.017(3) 0.021(3) 0.003(3)
C47 0.124(7) 0.099(6) 0.106(6) -0.036(5) 0.062(5) 0.006(5)
C48 0.132(6) 0.105(5) 0.246(9) -0.021(6) 0.109(6) 0.013(4)
C49 0.132(6) 0.105(5) 0.246(9) -0.021(6) 0.109(6) 0.013(4)
C50 0.046(3) 0.060(3) 0.046(3) -0.009(3) 0.003(2) 0.004(3)
C51 0.043(3) 0.051(3) 0.038(3) 0.006(2) -0.002(2) 0.001(3)
C52 0.057(4) 0.059(4) 0.051(3) 0.014(3) -0.004(3) -0.008(3)
C53 0.073(4) 0.070(4) 0.065(4) 0.017(3) -0.002(3) -0.025(3)
C54 0.076(4) 0.071(4) 0.100(4) 0.000(4) 0.007(4) -0.023(3)
C55 0.076(4) 0.071(4) 0.100(4) 0.000(4) 0.007(4) -0.023(3)
C56 0.076(4) 0.071(4) 0.100(4) 0.000(4) 0.007(4) -0.023(3)
C54' 0.076(4) 0.071(4) 0.100(4) 0.000(4) 0.007(4) -0.023(3)
C55' 0.076(4) 0.071(4) 0.100(4) 0.000(4) 0.007(4) -0.023(3)
C56' 0.076(4) 0.071(4) 0.100(4) 0.000(4) 0.007(4) -0.023(3)
C57 0.103(6) 0.057(4) 0.069(4) 0.017(3) 0.000(4) -0.020(4)
C58 0.090(5) 0.055(4) 0.058(4) 0.013(3) 0.005(3) 0.001(4)
C59 0.131(6) 0.107(5) 0.114(5) 0.053(4) -0.017(5) 0.025(4)
C60 0.131(6) 0.107(5) 0.114(5) 0.053(4) -0.017(5) 0.025(4)
C61 0.131(6) 0.107(5) 0.114(5) 0.053(4) -0.017(5) 0.025(4)
C59' 0.131(6) 0.107(5) 0.114(5) 0.053(4) -0.017(5) 0.025(4)
C60' 0.131(6) 0.107(5) 0.114(5) 0.053(4) -0.017(5) 0.025(4)
C61' 0.131(6) 0.107(5) 0.114(5) 0.053(4) -0.017(5) 0.025(4)
C62 0.057(4) 0.054(3) 0.052(3) 0.004(3) -0.004(3) 0.003(3)
C63 0.037(3) 0.042(3) 0.033(2) -0.001(2) -0.001(2) 0.006(2)
C64 0.041(3) 0.060(3) 0.037(3) -0.005(2) -0.001(2) 0.013(2)
C65 0.057(4) 0.081(4) 0.032(3) -0.001(3) -0.006(3) 0.024(3)
C66 0.081(3) 0.177(5) 0.079(3) -0.010(3) -0.025(3) 0.049(3)
C67 0.081(3) 0.177(5) 0.079(3) -0.010(3) -0.025(3) 0.049(3)
C68 0.081(3) 0.177(5) 0.079(3) -0.010(3) -0.025(3) 0.049(3)
C69 0.073(4) 0.083(4) 0.030(3) 0.010(3) 0.008(3) 0.014(3)
C70 0.058(4) 0.071(4) 0.038(3) 0.005(3) 0.009(3) 0.006(3)
C71 0.104(4) 0.134(5) 0.077(4) 0.003(3) 0.040(3) -0.033(4)
C72 0.104(4) 0.134(5) 0.077(4) 0.003(3) 0.040(3) -0.033(4)
C73 0.104(4) 0.134(5) 0.077(4) 0.003(3) 0.040(3) -0.033(4)
C71' 0.104(4) 0.134(5) 0.077(4) 0.003(3) 0.040(3) -0.033(4)
C72' 0.104(4) 0.134(5) 0.077(4) 0.003(3) 0.040(3) -0.033(4)
C73' 0.104(4) 0.134(5) 0.077(4) 0.003(3) 0.040(3) -0.033(4)
C74 0.043(3) 0.055(3) 0.039(3) 0.003(2) -0.001(2) 0.005(2)
C100 0.027(3) 0.046(3) 0.035(2) 0.001(2) -0.002(2) 0.002(2)
C101 0.032(3) 0.055(3) 0.033(2) 0.002(2) -0.007(2) 0.005(2)
C102 0.034(3) 0.058(3) 0.031(2) -0.007(2) -0.007(2) 0.006(2)
C103 0.033(3) 0.051(3) 0.045(3) -0.009(3) -0.008(2) 0.000(2)
C104 0.026(3) 0.051(3) 0.046(3) -0.003(2) -0.002(2) 0.003(2)
C105 0.029(3) 0.046(3) 0.037(3) -0.005(2) 0.003(2) 0.002(2)
C106 0.061(4) 0.070(4) 0.033(3) -0.008(3) -0.008(3) 0.017(3)
C107 0.087(5) 0.116(6) 0.050(4) -0.015(4) -0.020(3) -0.017(4)
C108 0.074(4) 0.112(5) 0.033(3) -0.006(3) 0.000(3) 0.011(4)
C109 0.042(3) 0.051(3) 0.065(3) 0.003(3) 0.013(3) -0.003(3)
C110 0.061(4) 0.092(5) 0.115(6) 0.000(4) 0.013(4) -0.023(4)
C111 0.082(5) 0.068(4) 0.065(4) 0.014(3) 0.026(3) -0.006(3)
C112 0.031(3) 0.046(3) 0.027(2) 0.000(2) 0.005(2) 0.003(2)
C113 0.036(3) 0.042(3) 0.034(2) 0.003(2) 0.004(2) 0.003(2)
C114 0.035(3) 0.047(3) 0.036(2) 0.001(2) 0.008(2) 0.003(2)
C115 0.029(3) 0.040(3) 0.034(2) 0.001(2) 0.002(2) 0.004(2)
C116 0.027(3) 0.042(3) 0.032(2) 0.002(2) 0.004(2) 0.002(2)
C117 0.039(3) 0.046(3) 0.035(2) 0.005(2) 0.002(2) 0.010(2)
C118 0.047(3) 0.061(4) 0.050(3) 0.011(3) 0.001(3) 0.004(3)
C119 0.060(4) 0.078(4) 0.048(3) 0.014(3) -0.015(3) 0.007(3)
C120 0.097(5) 0.127(5) 0.102(5) 0.037(5) -0.041(4) -0.001(4)
C121 0.097(5) 0.127(5) 0.102(5) 0.037(5) -0.041(4) -0.001(4)
C122 0.097(5) 0.127(5) 0.102(5) 0.037(5) -0.041(4) -0.001(4)
C221 0.097(5) 0.127(5) 0.102(5) 0.037(5) -0.041(4) -0.001(4)
C220 0.097(5) 0.127(5) 0.102(5) 0.037(5) -0.041(4) -0.001(4)
C222 0.097(5) 0.127(5) 0.102(5) 0.037(5) -0.041(4) -0.001(4)
C123 0.078(5) 0.087(5) 0.041(3) 0.019(3) 0.013(3) 0.008(4)
C124 0.065(4) 0.077(4) 0.038(3) 0.012(3) 0.016(3) 0.005(3)
C125 0.072(5) 0.141(7) 0.065(4) 0.032(4) 0.034(4) 0.007(5)
C126 0.111(8) 0.142(9) 0.219(11) -0.012(8) 0.080(8) -0.057(7)
C127 0.123(8) 0.271(14) 0.100(6) 0.043(8) 0.067(6) 0.016(8)
C128 0.042(3) 0.059(3) 0.044(3) 0.009(2) 0.004(2) 0.005(3)
C129 0.046(3) 0.045(3) 0.044(3) 0.005(2) 0.008(2) 0.000(2)
C130 0.053(3) 0.049(3) 0.055(3) 0.005(3) 0.014(3) 0.006(3)
C131 0.072(4) 0.053(4) 0.077(4) 0.024(3) 0.020(3) 0.005(3)
C132 0.104(5) 0.089(4) 0.101(4) 0.031(4) 0.010(4) 0.027(3)
C133 0.104(5) 0.089(4) 0.101(4) 0.031(4) 0.010(4) 0.027(3)
C134 0.104(5) 0.089(4) 0.101(4) 0.031(4) 0.010(4) 0.027(3)
C232 0.104(5) 0.089(4) 0.101(4) 0.031(4) 0.010(4) 0.027(3)
C233 0.104(5) 0.089(4) 0.101(4) 0.031(4) 0.010(4) 0.027(3)
C234 0.104(5) 0.089(4) 0.101(4) 0.031(4) 0.010(4) 0.027(3)
C135 0.103(6) 0.059(4) 0.079(4) 0.017(4) -0.002(4) -0.022(4)
C136 0.088(5) 0.070(4) 0.088(5) 0.017(4) -0.013(4) -0.033(4)
C137 0.132(12) 0.089(8) 0.112(9) 0.038(7) -0.042(8) -0.063(8)
C138 0.092(6) 0.128(6) 0.128(7) 0.022(6) -0.001(5) -0.045(5)
C139 0.092(6) 0.128(6) 0.128(7) 0.022(6) -0.001(5) -0.045(5)
C237 0.092(6) 0.128(6) 0.128(7) 0.022(6) -0.001(5) -0.045(5)
C238 0.092(6) 0.128(6) 0.128(7) 0.022(6) -0.001(5) -0.045(5)
C239 0.092(6) 0.128(6) 0.128(7) 0.022(6) -0.001(5) -0.045(5)
C140 0.064(4) 0.058(4) 0.063(4) 0.012(3) -0.012(3) -0.016(3)
C141 0.038(3) 0.044(3) 0.038(2) -0.001(2) 0.004(2) 0.001(2)
C142 0.033(3) 0.084(4) 0.049(3) -0.016(3) 0.003(2) 0.005(3)
C143 0.040(3) 0.097(5) 0.054(3) -0.026(3) 0.000(3) 0.002(3)
C144 0.049(3) 0.167(8) 0.090(5) -0.063(5) -0.015(3) 0.008(5)
C145 0.049(3) 0.167(8) 0.090(5) -0.063(5) -0.015(3) 0.008(5)
C146 0.049(3) 0.167(8) 0.090(5) -0.063(5) -0.015(3) 0.008(5)
C244 0.049(3) 0.167(8) 0.090(5) -0.063(5) -0.015(3) 0.008(5)
C245 0.049(3) 0.167(8) 0.090(5) -0.063(5) -0.015(3) 0.008(5)
C246 0.049(3) 0.167(8) 0.090(5) -0.063(5) -0.015(3) 0.008(5)
C147 0.055(4) 0.071(4) 0.050(3) -0.020(3) 0.006(3) 0.003(3)
C148 0.047(3) 0.059(3) 0.056(3) -0.011(3) 0.016(3) 0.000(3)
C149 0.065(4) 0.098(5) 0.094(4) -0.022(4) 0.040(3) -0.009(3)
C150 0.065(4) 0.098(5) 0.094(4) -0.022(4) 0.040(3) -0.009(3)
C151 0.065(4) 0.098(5) 0.094(4) -0.022(4) 0.040(3) -0.009(3)
C249 0.065(4) 0.098(5) 0.094(4) -0.022(4) 0.040(3) -0.009(3)
C250 0.065(4) 0.098(5) 0.094(4) -0.022(4) 0.040(3) -0.009(3)
C251 0.065(4) 0.098(5) 0.094(4) -0.022(4) 0.040(3) -0.009(3)
C152 0.042(3) 0.055(3) 0.053(3) -0.012(3) 0.010(3) -0.003(3)
C153 0.040(3) 0.040(3) 0.034(2) -0.004(2) 0.009(2) -0.001(2)
C154 0.047(3) 0.058(3) 0.039(3) -0.003(2) 0.008(2) -0.007(3)
C155 0.065(4) 0.062(4) 0.044(3) -0.001(3) 0.013(3) -0.012(3)
C156 0.145(5) 0.206(7) 0.057(3) 0.027(3) -0.006(3) -0.045(4)
C157 0.145(5) 0.206(7) 0.057(3) 0.027(3) -0.006(3) -0.045(4)
C158 0.145(5) 0.206(7) 0.057(3) 0.027(3) -0.006(3) -0.045(4)
C159 0.068(4) 0.059(4) 0.051(3) -0.005(3) 0.025(3) -0.019(3)
C160 0.042(3) 0.048(3) 0.068(4) -0.006(3) 0.020(3) -0.006(3)
C161 0.049(4) 0.084(5) 0.089(5) 0.014(4) 0.025(3) -0.006(3)
C162 0.077(6) 0.114(7) 0.150(8) 0.028(6) 0.014(5) 0.036(5)
C163 0.064(5) 0.252(13) 0.132(7) -0.060(8) 0.020(5) -0.045(7)
C164 0.039(3) 0.046(3) 0.052(3) -0.005(2) 0.005(2) 0.001(2)
La1 0.02953(17) 0.04415(18) 0.03115(15) -0.00031(12) -0.00099(12) 0.00223(12)
La2 0.03112(17) 0.04455(18) 0.03305(15) -0.00073(12) 0.00252(12) 0.00142(12)

loop_
_atom_type_symbol
_atom_type_description
_atom_type_scat_dispersion_real
_atom_type_scat_dispersion_imag
_atom_type_scat_source
C C 0.0033 0.0016 'International Tables Vol C Tables 4.2.6.8 and 6.1.1.4'
H H 0.0000 0.0000 'International Tables Vol C Tables 4.2.6.8 and 6.1.1.4'
La La -0.2871 2.4523 'International Tables Vol C Tables 4.2.6.8 and 6.1.1.4'

loop_
_geom_angle_atom_site_label_1
_geom_angle_atom_site_label_2
_geom_angle_atom_site_label_3
_geom_angle
_geom_angle_site_symmetry_1
_geom_angle_site_symmetry_3
_geom_angle_publ_flag
C15 C10 C11 114.5(4) . . ?
C15 C10 C22 122.7(4) . . ?
C11 C10 C22 122.9(4) . . ?
C15 C10 La2 74.6(3) . . ?
C11 C10 La2 74.4(3) . . ?
C22 C10 La2 118.8(3) . . ?
C12 C11 C10 123.2(4) . . ?
C12 C11 La2 75.1(3) . . ?
C10 C11 La2 77.3(2) . . ?
C12 C11 H11 118(3) . . ?
C10 C11 H11 118(3) . . ?
La2 C11 H11 115(3) . . ?
C11 C12 C13 119.3(5) . . ?
C11 C12 C16 121.0(4) . . ?
C13 C12 C16 119.7(5) . . ?
C11 C12 La2 77.1(3) . . ?
C13 C12 La2 73.6(3) . . ?
C16 C12 La2 119.6(3) . . ?
C14 C13 C12 119.9(5) . . ?
C14 C13 La2 78.9(3) . . ?
C12 C13 La2 77.7(3) . . ?
C14 C13 H13 113(3) . . ?
C12 C13 H13 126(3) . . ?
La2 C13 H13 122(3) . . ?
C15 C14 C13 119.1(5) . . ?
C15 C14 C19' 122.9(14) . . ?
C13 C14 C19' 117.7(15) . . ?
C15 C14 C19 118.8(7) . . ?
C13 C14 C19 121.8(7) . . ?
C15 C14 La2 76.4(3) . . ?
C13 C14 La2 72.7(3) . . ?
C19' C14 La2 127.2(12) . . ?
C19 C14 La2 116.7(5) . . ?
C14 C15 C10 123.8(5) . . ?
C14 C15 La2 76.1(3) . . ?
C10 C15 La2 77.1(3) . . ?
C14 C15 H15 121(3) . . ?
C10 C15 H15 115(3) . . ?
La2 C15 H15 117(3) . . ?
C12 C16 C18 110.5(5) . . ?
C12 C16 C17 114.8(5) . . ?
C18 C16 C17 110.3(5) . . ?
C12 C16 H16 107.0 . . ?
C18 C16 H16 107.0 . . ?
C17 C16 H16 107.0 . . ?
C16 C17 H17A 109.5 . . ?
C16 C17 H17B 109.5 . . ?
H17A C17 H17B 109.5 . . ?
C16 C17 H17C 109.5 . . ?
H17A C17 H17C 109.5 . . ?
H17B C17 H17C 109.5 . . ?
C16 C18 H18A 109.5 . . ?
C16 C18 H18B 109.5 . . ?
H18A C18 H18B 109.5 . . ?
C16 C18 H18C 109.5 . . ?
H18A C18 H18C 109.5 . . ?
H18B C18 H18C 109.5 . . ?
C21 C19 C20 108.3(11) . . ?
C21 C19 C14 116.4(9) . . ?
C20 C19 C14 106.1(8) . . ?
C21 C19 H19 108.6 . . ?
C20 C19 H19 108.6 . . ?
C14 C19 H19 108.6 . . ?
C19 C20 H20A 109.5 . . ?
C19 C20 H20B 109.5 . . ?
H20A C20 H20B 109.5 . . ?
C19 C20 H20C 109.5 . . ?
H20A C20 H20C 109.5 . . ?
H20B C20 H20C 109.5 . . ?
C19 C21 H21A 109.5 . . ?
C19 C21 H21B 109.5 . . ?
H21A C21 H21B 109.5 . . ?
C19 C21 H21C 109.5 . . ?
H21A C21 H21C 109.5 . . ?
H21B C21 H21C 109.5 . . ?
C14 C19' C20' 122(2) . . ?
C14 C19' C21' 108.0(19) . . ?
C20' C19' C21' 115(3) . . ?
C14 C19' H19' 102.8 . . ?
C20' C19' H19' 102.8 . . ?
C21' C19' H19' 102.8 . . ?
C19' C20' H20D 109.5 . . ?
C19' C20' H20E 109.5 . . ?
H20D C20' H20E 109.5 . . ?
C19' C20' H20F 109.5 . . ?
H20D C20' H20F 109.5 . . ?
H20E C20' H20F 109.5 . . ?
C19' C21' H21D 109.5 . . ?
C19' C21' H21E 109.5 . . ?
H21D C21' H21E 109.5 . . ?
C19' C21' H21F 109.5 . . ?
H21D C21' H21F 109.5 . . ?
H21E C21' H21F 109.5 . . ?
C26 C22 C23 106.0(4) . . ?
C26 C22 C10 126.9(4) . . ?
C23 C22 C10 125.6(4) . . ?
C26 C22 La1 76.9(2) . . ?
C23 C22 La1 77.1(2) . . ?
C10 C22 La1 101.4(3) . . ?
C24 C23 C22 108.7(4) . . ?
C24 C23 C27 121.8(4) . . ?
C22 C23 C27 128.7(4) . . ?
C24 C23 La1 77.3(2) . . ?
C22 C23 La1 72.5(2) . . ?
C27 C23 La1 124.9(3) . . ?
C23 C24 C25 108.3(4) . . ?
C23 C24 C39 124.2(4) . . ?
C25 C24 C39 127.1(4) . . ?
C23 C24 La1 73.9(2) . . ?
C25 C24 La1 75.8(2) . . ?
C39 C24 La1 122.4(3) . . ?
C26 C25 C24 107.9(4) . . ?
C26 C25 C51 125.3(4) . . ?
C24 C25 C51 126.1(4) . . ?
C26 C25 La1 73.0(2) . . ?
C24 C25 La1 75.2(2) . . ?
C51 C25 La1 124.9(3) . . ?
C25 C26 C22 109.0(4) . . ?
C25 C26 C63 121.0(4) . . ?
C22 C26 C63 128.9(4) . . ?
C25 C26 La1 77.8(2) . . ?
C22 C26 La1 73.1(2) . . ?
C63 C26 La1 125.6(3) . . ?
C28 C27 C38 118.9(4) . . ?
C28 C27 C23 122.1(4) . . ?
C38 C27 C23 118.8(4) . . ?
C27 C28 C29 121.9(5) . . ?
C27 C28 H28 119.1 . . ?
C29 C28 H28 119.1 . . ?
C33 C29 C28 117.5(5) . . ?
C33 C29 C30 124.1(5) . . ?
C28 C29 C30 118.4(5) . . ?
C31 C30 C32 116.4(6) . . ?
C31 C30 C29 115.4(6) . . ?
C32 C30 C29 109.2(6) . . ?
C31 C30 H30 104.8 . . ?
C32 C30 H30 104.8 . . ?
C29 C30 H30 104.8 . . ?
C30 C31 H31A 109.5 . . ?
C30 C31 H31B 109.5 . . ?
H31A C31 H31B 109.5 . . ?
C30 C31 H31C 109.5 . . ?
H31A C31 H31C 109.5 . . ?
H31B C31 H31C 109.5 . . ?
C30 C32 H32A 109.5 . . ?
C30 C32 H32B 109.5 . . ?
H32A C32 H32B 109.5 . . ?
C30 C32 H32C 109.5 . . ?
H32A C32 H32C 109.5 . . ?
H32B C32 H32C 109.5 . . ?
C29 C33 C34 121.7(5) . . ?
C29 C33 H33 119.1 . . ?
C34 C33 H33 119.1 . . ?
C33 C34 C38 119.0(5) . . ?
C33 C34 C35 120.6(5) . . ?
C38 C34 C35 120.4(5) . . ?
C36 C35 C37 113.9(6) . . ?
C36 C35 C34 112.6(5) . . ?
C37 C35 C34 111.2(5) . . ?
C36 C35 H35 106.1 . . ?
C37 C35 H35 106.1 . . ?
C34 C35 H35 106.1 . . ?
C35 C36 H36A 109.5 . . ?
C35 C36 H36B 109.5 . . ?
H36A C36 H36B 109.5 . . ?
C35 C36 H36C 109.5 . . ?
H36A C36 H36C 109.5 . . ?
H36B C36 H36C 109.5 . . ?
C35 C37 H37A 109.5 . . ?
C35 C37 H37B 109.5 . . ?
H37A C37 H37B 109.5 . . ?
C35 C37 H37C 109.5 . . ?
H37A C37 H37C 109.5 . . ?
H37B C37 H37C 109.5 . . ?
C34 C38 C27 121.0(5) . . ?
C34 C38 H38 119.5 . . ?
C27 C38 H38 119.5 . . ?
C50 C39 C40 117.2(4) . . ?
C50 C39 C24 120.9(4) . . ?
C40 C39 C24 121.8(4) . . ?
C41 C40 C39 122.5(5) . . ?
C41 C40 H40 118.7 . . ?
C39 C40 H40 118.7 . . ?
C45 C41 C40 117.8(5) . . ?
C45 C41 C42 121.7(5) . . ?
C40 C41 C42 120.5(5) . . ?
C43 C42 C44 110.4(6) . . ?
C43 C42 C41 112.8(6) . . ?
C44 C42 C41 111.3(6) . . ?
C43 C42 H42 107.4 . . ?
C44 C42 H42 107.4 . . ?
C41 C42 H42 107.4 . . ?
C42 C43 H43A 109.5 . . ?
C42 C43 H43B 109.5 . . ?
H43A C43 H43B 109.5 . . ?
C42 C43 H43C 109.5 . . ?
H43A C43 H43C 109.5 . . ?
H43B C43 H43C 109.5 . . ?
C42 C44 H44A 109.5 . . ?
C42 C44 H44B 109.5 . . ?
H44A C44 H44B 109.5 . . ?
C42 C44 H44C 109.5 . . ?
H44A C44 H44C 109.5 . . ?
H44B C44 H44C 109.5 . . ?
C41 C45 C46 122.2(5) . . ?
C41 C45 H45 118.9 . . ?
C46 C45 H45 118.9 . . ?
C50 C46 C45 118.1(5) . . ?
C50 C46 C47 121.0(6) . . ?
C45 C46 C47 120.9(6) . . ?
C48 C47 C49 125.1(7) . . ?
C48 C47 C46 114.1(7) . . ?
C49 C47 C46 116.5(7) . . ?
C48 C47 H47 97.0 . . ?
C49 C47 H47 97.0 . . ?
C46 C47 H47 97.0 . . ?
C47 C48 H48A 109.5 . . ?
C47 C48 H48B 109.5 . . ?
H48A C48 H48B 109.5 . . ?
C47 C48 H48C 109.5 . . ?
H48A C48 H48C 109.5 . . ?
H48B C48 H48C 109.5 . . ?
C47 C49 H49A 109.5 . . ?
C47 C49 H49B 109.5 . . ?
H49A C49 H49B 109.5 . . ?
C47 C49 H49C 109.5 . . ?
H49A C49 H49C 109.5 . . ?
H49B C49 H49C 109.5 . . ?
C39 C50 C46 122.2(5) . . ?
C39 C50 H50 118.9 . . ?
C46 C50 H50 118.9 . . ?
C52 C51 C62 118.0(5) . . ?
C52 C51 C25 124.0(4) . . ?
C62 C51 C25 118.0(5) . . ?
C51 C52 C53 122.6(5) . . ?
C51 C52 H52 118.7 . . ?
C53 C52 H52 118.7 . . ?
C52 C53 C57 117.3(6) . . ?
C52 C53 C54' 119.3(7) . . ?
C57 C53 C54' 121.8(7) . . ?
C52 C53 C54 125.5(9) . . ?
C57 C53 C54 115.6(9) . . ?
C55 C54 C56 110.8(15) . . ?
C55 C54 C53 117.4(12) . . ?
C56 C54 C53 103.1(11) . . ?
C55 C54 H54 108.4 . . ?
C56 C54 H54 108.4 . . ?
C53 C54 H54 108.4 . . ?
C54 C55 H55A 109.5 . . ?
C54 C55 H55B 109.5 . . ?
H55A C55 H55B 109.5 . . ?
C54 C55 H55C 109.5 . . ?
H55A C55 H55C 109.5 . . ?
H55B C55 H55C 109.5 . . ?
C54 C56 H56A 109.5 . . ?
C54 C56 H56B 109.5 . . ?
H56A C56 H56B 109.5 . . ?
C54 C56 H56C 109.5 . . ?
H56A C56 H56C 109.5 . . ?
H56B C56 H56C 109.5 . . ?
C55' C54' C56' 110.1(10) . . ?
C55' C54' C53 112.8(8) . . ?
C56' C54' C53 114.2(8) . . ?
C55' C54' H54' 106.4 . . ?
C56' C54' H54' 106.4 . . ?
C53 C54' H54' 106.4 . . ?
C54' C55' H55D 109.5 . . ?
C54' C55' H55E 109.5 . . ?
H55D C55' H55E 109.5 . . ?
C54' C55' H55F 109.5 . . ?
H55D C55' H55F 109.5 . . ?
H55E C55' H55F 109.5 . . ?
C54' C56' H56D 109.5 . . ?
C54' C56' H56E 109.5 . . ?
H56D C56' H56E 109.5 . . ?
C54' C56' H56F 109.5 . . ?
H56D C56' H56F 109.5 . . ?
H56E C56' H56F 109.5 . . ?
C58 C57 C53 122.6(6) . . ?
C58 C57 H57 118.7 . . ?
C53 C57 H57 118.7 . . ?
C57 C58 C62 118.2(6) . . ?
C57 C58 C59' 118.9(9) . . ?
C62 C58 C59' 122.9(9) . . ?
C57 C58 C59 123.4(13) . . ?
C62 C58 C59 118.0(13) . . ?
C60 C59 C61 120(2) . . ?
C60 C59 C58 110.0(15) . . ?
C61 C59 C58 118.2(17) . . ?
C60 C59 H59 101.8 . . ?
C61 C59 H59 101.8 . . ?
C58 C59 H59 101.8 . . ?
C59 C60 H60A 109.5 . . ?
C59 C60 H60B 109.5 . . ?
H60A C60 H60B 109.5 . . ?
C59 C60 H60C 109.5 . . ?
H60A C60 H60C 109.5 . . ?
H60B C60 H60C 109.5 . . ?
C59 C61 H61A 109.5 . . ?
C59 C61 H61B 109.5 . . ?
H61A C61 H61B 109.5 . . ?
C59 C61 H61C 109.5 . . ?
H61A C61 H61C 109.5 . . ?
H61B C61 H61C 109.5 . . ?
C61' C59' C60' 115.8(13) . . ?
C61' C59' C58 110.6(10) . . ?
C60' C59' C58 115.4(11) . . ?
C61' C59' H59' 104.5 . . ?
C60' C59' H59' 104.5 . . ?
C58 C59' H59' 104.5 . . ?
C59' C60' H60D 109.5 . . ?
C59' C60' H60E 109.5 . . ?
H60D C60' H60E 109.5 . . ?
C59' C60' H60F 109.5 . . ?
H60D C60' H60F 109.5 . . ?
H60E C60' H60F 109.5 . . ?
C59' C61' H61D 109.5 . . ?
C59' C61' H61E 109.5 . . ?
H61D C61' H61E 109.5 . . ?
C59' C61' H61F 109.5 . . ?
H61D C61' H61F 109.5 . . ?
H61E C61' H61F 109.5 . . ?
C58 C62 C51 121.3(5) . . ?
C58 C62 H62 119.4 . . ?
C51 C62 H62 119.4 . . ?
C64 C63 C74 118.1(4) . . ?
C64 C63 C26 120.4(4) . . ?
C74 C63 C26 121.1(4) . . ?
C63 C64 C65 122.1(5) . . ?
C63 C64 H64 118.9 . . ?
C65 C64 H64 118.9 . . ?
C69 C65 C64 117.7(5) . . ?
C69 C65 C66 123.9(5) . . ?
C64 C65 C66 118.4(6) . . ?
C68 C66 C67 123.2(7) . . ?
C68 C66 C65 116.2(6) . . ?
C67 C66 C65 109.6(6) . . ?
C68 C66 H66 101.1 . . ?
C67 C66 H66 101.1 . . ?
C65 C66 H66 101.1 . . ?
C66 C67 H67A 109.5 . . ?
C66 C67 H67B 109.5 . . ?
H67A C67 H67B 109.5 . . ?
C66 C67 H67C 109.5 . . ?
H67A C67 H67C 109.5 . . ?
H67B C67 H67C 109.5 . . ?
C66 C68 H68A 109.5 . . ?
C66 C68 H68B 109.5 . . ?
H68A C68 H68B 109.5 . . ?
C66 C68 H68C 109.5 . . ?
H68A C68 H68C 109.5 . . ?
H68B C68 H68C 109.5 . . ?
C65 C69 C70 122.4(5) . . ?
C65 C69 H69 118.8 . . ?
C70 C69 H69 118.8 . . ?
C74 C70 C69 117.6(5) . . ?
C74 C70 C71 119.8(10) . . ?
C69 C70 C71 122.4(9) . . ?
C74 C70 C71' 119.7(12) . . ?
C69 C70 C71' 122.7(12) . . ?
C72 C71 C73 117.4(13) . . ?
C72 C71 C70 110.7(10) . . ?
C73 C71 C70 118.0(12) . . ?
C72 C71 H71 102.6 . . ?
C73 C71 H71 102.6 . . ?
C70 C71 H71 102.6 . . ?
C71 C72 H72A 109.5 . . ?
C71 C72 H72B 109.5 . . ?
H72A C72 H72B 109.5 . . ?
C71 C72 H72C 109.5 . . ?
H72A C72 H72C 109.5 . . ?
H72B C72 H72C 109.5 . . ?
C71 C73 H73A 109.5 . . ?
C71 C73 H73B 109.5 . . ?
H73A C73 H73B 109.5 . . ?
C71 C73 H73C 109.5 . . ?
H73A C73 H73C 109.5 . . ?
H73B C73 H73C 109.5 . . ?
C72' C71' C73' 114.5(17) . . ?
C72' C71' C70 116.7(15) . . ?
C73' C71' C70 110.8(12) . . ?
C72' C71' H71' 104.4 . . ?
C73' C71' H71' 104.4 . . ?
C70 C71' H71' 104.4 . . ?
C71' C72' H72D 109.5 . . ?
C71' C72' H72E 109.5 . . ?
H72D C72' H72E 109.5 . . ?
C71' C72' H72F 109.5 . . ?
H72D C72' H72F 109.5 . . ?
H72E C72' H72F 109.5 . . ?
C71' C73' H73D 109.5 . . ?
C71' C73' H73E 109.5 . . ?
H73D C73' H73E 109.5 . . ?
C71' C73' H73F 109.5 . . ?
H73D C73' H73F 109.5 . . ?
H73E C73' H73F 109.5 . . ?
C70 C74 C63 122.0(5) . . ?
C70 C74 H74 119.0 . . ?
C63 C74 H74 119.0 . . ?
C105 C100 C101 114.3(4) . . ?
C105 C100 C112 123.5(4) . . ?
C101 C100 C112 122.2(4) . . ?
C105 C100 La1 74.6(3) . . ?
C101 C100 La1 74.3(3) . . ?
C112 C100 La1 119.0(3) . . ?
C102 C101 C100 123.3(5) . . ?
C102 C101 La1 75.7(3) . . ?
C100 C101 La1 77.0(3) . . ?
C102 C101 H101 118(3) . . ?
C100 C101 H101 118(3) . . ?
La1 C101 H101 120(3) . . ?
C101 C102 C103 119.9(4) . . ?
C101 C102 C106 120.6(5) . . ?
C103 C102 C106 119.5(4) . . ?
C101 C102 La1 76.7(3) . . ?
C103 C102 La1 73.1(3) . . ?
C106 C102 La1 120.2(3) . . ?
C104 C103 C102 118.9(5) . . ?
C104 C103 La1 77.5(3) . . ?
C102 C103 La1 78.0(3) . . ?
C104 C103 H103 119(2) . . ?
C102 C103 H103 121(2) . . ?
La1 C103 H103 123(2) . . ?
C105 C104 C103 119.7(5) . . ?
C105 C104 C109 121.3(4) . . ?
C103 C104 C109 119.0(4) . . ?
C105 C104 La1 77.3(3) . . ?
C103 C104 La1 73.7(3) . . ?
C109 C104 La1 119.2(3) . . ?
C104 C105 C100 123.7(4) . . ?
C104 C105 La1 74.8(3) . . ?
C100 C105 La1 77.0(3) . . ?
C104 C105 H105 120(3) . . ?
C100 C105 H105 116(3) . . ?
La1 C105 H105 115(3) . . ?
C108 C106 C107 109.9(5) . . ?
C108 C106 C102 114.1(5) . . ?
C107 C106 C102 109.9(5) . . ?
C108 C106 H106 107.6 . . ?
C107 C106 H106 107.6 . . ?
C102 C106 H106 107.6 . . ?
C106 C107 H10A 109.5 . . ?
C106 C107 H10B 109.5 . . ?
H10A C107 H10B 109.5 . . ?
C106 C107 H10C 109.5 . . ?
H10A C107 H10C 109.5 . . ?
H10B C107 H10C 109.5 . . ?
C106 C108 H10D 109.5 . . ?
C106 C108 H10E 109.5 . . ?
H10D C108 H10E 109.5 . . ?
C106 C108 H10F 109.5 . . ?
H10D C108 H10F 109.5 . . ?
H10E C108 H10F 109.5 . . ?
C110 C109 C104 110.9(5) . . ?
C110 C109 C111 110.0(5) . . ?
C104 C109 C111 114.7(4) . . ?
C110 C109 H109 107.0 . . ?
C104 C109 H109 107.0 . . ?
C111 C109 H109 107.0 . . ?
C109 C110 H11A 109.5 . . ?
C109 C110 H11B 109.5 . . ?
H11A C110 H11B 109.5 . . ?
C109 C110 H11C 109.5 . . ?
H11A C110 H11C 109.5 . . ?
H11B C110 H11C 109.5 . . ?
C109 C111 H11D 109.5 . . ?
C109 C111 H11E 109.5 . . ?
H11D C111 H11E 109.5 . . ?
C109 C111 H11F 109.5 . . ?
H11D C111 H11F 109.5 . . ?
H11E C111 H11F 109.5 . . ?
C113 C112 C116 106.1(4) . . ?
C113 C112 C100 126.8(4) . . ?
C116 C112 C100 125.8(4) . . ?
C113 C112 La2 77.4(3) . . ?
C116 C112 La2 76.8(3) . . ?
C100 C112 La2 101.4(3) . . ?
C114 C113 C112 108.6(4) . . ?
C114 C113 C117 121.5(4) . . ?
C112 C113 C117 129.1(4) . . ?
C114 C113 La2 77.2(3) . . ?
C112 C113 La2 72.5(2) . . ?
C117 C113 La2 124.9(3) . . ?
C113 C114 C115 107.9(4) . . ?
C113 C114 C129 123.8(4) . . ?
C115 C114 C129 127.3(4) . . ?
C113 C114 La2 73.7(3) . . ?
C115 C114 La2 74.8(3) . . ?
C129 C114 La2 125.8(3) . . ?
C116 C115 C114 108.5(4) . . ?
C116 C115 C141 125.0(4) . . ?
C114 C115 C141 125.9(4) . . ?
C116 C115 La2 74.0(2) . . ?
C114 C115 La2 76.1(2) . . ?
C141 C115 La2 123.5(3) . . ?
C115 C116 C112 108.8(4) . . ?
C115 C116 C153 122.3(4) . . ?
C112 C116 C153 128.1(4) . . ?
C115 C116 La2 77.1(2) . . ?
C112 C116 La2 72.8(2) . . ?
C153 C116 La2 124.1(3) . . ?
C128 C117 C118 118.5(4) . . ?
C128 C117 C113 122.2(4) . . ?
C118 C117 C113 119.1(4) . . ?
C119 C118 C117 120.9(5) . . ?
C119 C118 H118 119.6 . . ?
C117 C118 H118 119.6 . . ?
C123 C119 C118 118.8(5) . . ?
C123 C119 C120 123.5(10) . . ?
C118 C119 C120 117.5(10) . . ?
C123 C119 C220 118.4(8) . . ?
C118 C119 C220 122.6(8) . . ?
C121 C120 C122 111.1(17) . . ?
C121 C120 C119 117.4(14) . . ?
C122 C120 C119 111.4(14) . . ?
C121 C120 H120 105.3 . . ?
C122 C120 H120 105.3 . . ?
C119 C120 H120 105.3 . . ?
C120 C121 H12A 109.5 . . ?
C120 C121 H12B 109.5 . . ?
H12A C121 H12B 109.5 . . ?
C120 C121 H12C 109.5 . . ?
H12A C121 H12C 109.5 . . ?
H12B C121 H12C 109.5 . . ?
C120 C122 H12D 109.5 . . ?
C120 C122 H12E 109.5 . . ?
H12D C122 H12E 109.5 . . ?
C120 C122 H12F 109.5 . . ?
H12D C122 H12F 109.5 . . ?
H12E C122 H12F 109.5 . . ?
C220 C221 H22A 109.5 . . ?
C220 C221 H22B 109.5 . . ?
H22A C221 H22B 109.5 . . ?
C220 C221 H22C 109.5 . . ?
H22A C221 H22C 109.5 . . ?
H22B C221 H22C 109.5 . . ?
C221 C220 C222 110.0(14) . . ?
C221 C220 C119 106.4(10) . . ?
C222 C220 C119 113.3(11) . . ?
C221 C220 H220 109.0 . . ?
C222 C220 H220 109.0 . . ?
C119 C220 H220 109.0 . . ?
C220 C222 H22D 109.5 . . ?
C220 C222 H22E 109.5 . . ?
H22D C222 H22E 109.5 . . ?
C220 C222 H22F 109.5 . . ?
H22D C222 H22F 109.5 . . ?
H22E C222 H22F 109.5 . . ?
C124 C123 C119 121.5(5) . . ?
C124 C123 H123 119.2 . . ?
C119 C123 H123 119.2 . . ?
C123 C124 C128 118.4(5) . . ?
C123 C124 C125 122.6(5) . . ?
C128 C124 C125 118.8(5) . . ?
C127 C125 C126 111.8(8) . . ?
C127 C125 C124 114.2(7) . . ?
C126 C125 C124 110.5(6) . . ?
C127 C125 H125 106.6 . . ?
C126 C125 H125 106.6 . . ?
C124 C125 H125 106.6 . . ?
C125 C126 H12G 109.5 . . ?
C125 C126 H12H 109.5 . . ?
H12G C126 H12H 109.5 . . ?
C125 C126 H12I 109.5 . . ?
H12G C126 H12I 109.5 . . ?
H12H C126 H12I 109.5 . . ?
C125 C127 H12J 109.5 . . ?
C125 C127 H12K 109.5 . . ?
H12J C127 H12K 109.5 . . ?
C125 C127 H12L 109.5 . . ?
H12J C127 H12L 109.5 . . ?
H12K C127 H12L 109.5 . . ?
C117 C128 C124 121.9(5) . . ?
C117 C128 H128 119.0 . . ?
C124 C128 H128 119.0 . . ?
C140 C129 C130 118.5(5) . . ?
C140 C129 C114 123.1(5) . . ?
C130 C129 C114 118.2(5) . . ?
C131 C130 C129 121.1(5) . . ?
C131 C130 H130 119.5 . . ?
C129 C130 H130 119.5 . . ?
C135 C131 C130 118.6(6) . . ?
C135 C131 C132 119.6(10) . . ?
C130 C131 C132 121.8(11) . . ?
C135 C131 C232 121.0(10) . . ?
C130 C131 C232 120.0(10) . . ?
C133 C132 C134 115.6(15) . . ?
C133 C132 C131 111.1(11) . . ?
C134 C132 C131 115.0(12) . . ?
C133 C132 H132 104.5 . . ?
C134 C132 H132 104.5 . . ?
C131 C132 H132 104.5 . . ?
C132 C133 H13A 109.5 . . ?
C132 C133 H13B 109.5 . . ?
H13A C133 H13B 109.5 . . ?
C132 C133 H13C 109.5 . . ?
H13A C133 H13C 109.5 . . ?
H13B C133 H13C 109.5 . . ?
C132 C134 H13D 109.5 . . ?
C132 C134 H13E 109.5 . . ?
H13D C134 H13E 109.5 . . ?
C132 C134 H13F 109.5 . . ?
H13D C134 H13F 109.5 . . ?
H13E C134 H13F 109.5 . . ?
C234 C232 C233 116.9(15) . . ?
C234 C232 C131 108.4(11) . . ?
C233 C232 C131 116.2(13) . . ?
C234 C232 H232 104.6 . . ?
C233 C232 H232 104.6 . . ?
C131 C232 H232 104.6 . . ?
C232 C233 H23A 109.5 . . ?
C232 C233 H23B 109.5 . . ?
H23A C233 H23B 109.5 . . ?
C232 C233 H23C 109.5 . . ?
H23A C233 H23C 109.5 . . ?
H23B C233 H23C 109.5 . . ?
C232 C234 H23D 109.5 . . ?
C232 C234 H23E 109.5 . . ?
H23D C234 H23E 109.5 . . ?
C232 C234 H23F 109.5 . . ?
H23D C234 H23F 109.5 . . ?
H23E C234 H23F 109.5 . . ?
C131 C135 C136 122.3(6) . . ?
C131 C135 H135 118.8 . . ?
C136 C135 H135 118.8 . . ?
C135 C136 C140 118.2(6) . . ?
C135 C136 C237 119.8(12) . . ?
C140 C136 C237 117.4(13) . . ?
C135 C136 C137 118.4(6) . . ?
C140 C136 C137 121.0(7) . . ?
C139 C137 C138 106.6(10) . . ?
C139 C137 C136 111.9(8) . . ?
C138 C137 C136 115.6(8) . . ?
C139 C137 H137 107.4 . . ?
C138 C137 H137 107.4 . . ?
C136 C137 H137 107.4 . . ?
C137 C138 H13G 109.5 . . ?
C137 C138 H13H 109.5 . . ?
H13G C138 H13H 109.5 . . ?
C137 C138 H13I 109.5 . . ?
H13G C138 H13I 109.5 . . ?
H13H C138 H13I 109.5 . . ?
C137 C139 H13J 109.5 . . ?
C137 C139 H13K 109.5 . . ?
H13J C139 H13K 109.5 . . ?
C137 C139 H13L 109.5 . . ?
H13J C139 H13L 109.5 . . ?
H13K C139 H13L 109.5 . . ?
C239 C237 C238 111.2(10) . . ?
C239 C237 C136 130(2) . . ?
C238 C237 C136 94(2) . . ?
C239 C237 H237 106.6 . . ?
C238 C237 H237 106.6 . . ?
C136 C237 H237 106.6 . . ?
C237 C238 H23G 109.5 . . ?
C237 C238 H23H 109.5 . . ?
H23G C238 H23H 109.5 . . ?
C237 C238 H23I 109.5 . . ?
H23G C238 H23I 109.5 . . ?
H23H C238 H23I 109.5 . . ?
C237 C239 H23J 109.5 . . ?
C237 C239 H23K 109.5 . . ?
H23J C239 H23K 109.5 . . ?
C237 C239 H23L 109.5 . . ?
H23J C239 H23L 109.5 . . ?
H23K C239 H23L 109.5 . . ?
C129 C140 C136 121.1(6) . . ?
C129 C140 H140 119.4 . . ?
C136 C140 H140 119.4 . . ?
C142 C141 C152 117.2(4) . . ?
C142 C141 C115 123.2(4) . . ?
C152 C141 C115 119.6(4) . . ?
C141 C142 C143 122.9(5) . . ?
C141 C142 H142 118.5 . . ?
C143 C142 H142 118.5 . . ?
C147 C143 C142 117.2(5) . . ?
C147 C143 C144 122.2(7) . . ?
C142 C143 C144 119.4(7) . . ?
C147 C143 C244 120.6(9) . . ?
C142 C143 C244 119.7(8) . . ?
C146 C144 C145 109.7(12) . . ?
C146 C144 C143 107.9(9) . . ?
C145 C144 C143 114.5(10) . . ?
C146 C144 H144 108.2 . . ?
C145 C144 H144 108.2 . . ?
C143 C144 H144 108.2 . . ?
C144 C145 H14A 109.5 . . ?
C144 C145 H14B 109.5 . . ?
H14A C145 H14B 109.5 . . ?
C144 C145 H14C 109.5 . . ?
H14A C145 H14C 109.5 . . ?
H14B C145 H14C 109.5 . . ?
C144 C146 H14D 109.5 . . ?
C144 C146 H14E 109.5 . . ?
H14D C146 H14E 109.5 . . ?
C144 C146 H14F 109.5 . . ?
H14D C146 H14F 109.5 . . ?
H14E C146 H14F 109.5 . . ?
C245 C244 C246 102.9(16) . . ?
C245 C244 C143 112.2(13) . . ?
C246 C244 C143 118.4(13) . . ?
C245 C244 H244 107.6 . . ?
C246 C244 H244 107.6 . . ?
C143 C244 H244 107.6 . . ?
C244 C245 H24A 109.5 . . ?
C244 C245 H24B 109.5 . . ?
H24A C245 H24B 109.5 . . ?
C244 C245 H24C 109.5 . . ?
H24A C245 H24C 109.5 . . ?
H24B C245 H24C 109.5 . . ?
C244 C246 H24D 109.5 . . ?
C244 C246 H24E 109.5 . . ?
H24D C246 H24E 109.5 . . ?
C244 C246 H24F 109.5 . . ?
H24D C246 H24F 109.5 . . ?
H24E C246 H24F 109.5 . . ?
C148 C147 C143 121.9(5) . . ?
C148 C147 H147 119.1 . . ?
C143 C147 H147 119.1 . . ?
C147 C148 C152 118.4(5) . . ?
C147 C148 C149 123.3(12) . . ?
C152 C148 C149 117.9(12) . . ?
C147 C148 C249 124.6(7) . . ?
C152 C148 C249 116.5(7) . . ?
C151 C149 C150 95.3(17) . . ?
C151 C149 C148 122.4(17) . . ?
C150 C149 C148 109.4(13) . . ?
C151 C149 H149 109.5 . . ?
C150 C149 H149 109.5 . . ?
C148 C149 H149 109.5 . . ?
C149 C150 H15A 109.5 . . ?
C149 C150 H15B 109.5 . . ?
H15A C150 H15B 109.5 . . ?
C149 C150 H15C 109.5 . . ?
H15A C150 H15C 109.5 . . ?
H15B C150 H15C 109.5 . . ?
C149 C151 H15D 109.5 . . ?
C149 C151 H15E 109.5 . . ?
H15D C151 H15E 109.5 . . ?
C149 C151 H15F 109.5 . . ?
H15D C151 H15F 109.5 . . ?
H15E C151 H15F 109.5 . . ?
C250 C249 C251 118.2(10) . . ?
C250 C249 C148 109.1(8) . . ?
C251 C249 C148 108.9(10) . . ?
C250 C249 H249 106.7 . . ?
C251 C249 H249 106.7 . . ?
C148 C249 H249 106.7 . . ?
C249 C250 H25A 109.5 . . ?
C249 C250 H25B 109.5 . . ?
H25A C250 H25B 109.5 . . ?
C249 C250 H25C 109.5 . . ?
H25A C250 H25C 109.5 . . ?
H25B C250 H25C 109.5 . . ?
C249 C251 H25D 109.5 . . ?
C249 C251 H25E 109.5 . . ?
H25D C251 H25E 109.5 . . ?
C249 C251 H25F 109.5 . . ?
H25D C251 H25F 109.5 . . ?
H25E C251 H25F 109.5 . . ?
C148 C152 C141 122.4(5) . . ?
C148 C152 H152 118.8 . . ?
C141 C152 H152 118.8 . . ?
C154 C153 C164 117.7(4) . . ?
C154 C153 C116 122.0(4) . . ?
C164 C153 C116 120.1(4) . . ?
C153 C154 C155 122.5(5) . . ?
C153 C154 H154 118.7 . . ?
C155 C154 H154 118.7 . . ?
C159 C155 C154 117.3(5) . . ?
C159 C155 C156 123.9(5) . . ?
C154 C155 C156 118.8(6) . . ?
C157 C156 C158 110.1(7) . . ?
C157 C156 C155 117.7(7) . . ?
C158 C156 C155 108.3(7) . . ?
C157 C156 H156 106.7 . . ?
C158 C156 H156 106.7 . . ?
C155 C156 H156 106.7 . . ?
C156 C157 H15G 109.5 . . ?
C156 C157 H15H 109.5 . . ?
H15G C157 H15H 109.5 . . ?
C156 C157 H15I 109.5 . . ?
H15G C157 H15I 109.5 . . ?
H15H C157 H15I 109.5 . . ?
C156 C158 H15J 109.5 . . ?
C156 C158 H15K 109.5 . . ?
H15J C158 H15K 109.5 . . ?
C156 C158 H15L 109.5 . . ?
H15J C158 H15L 109.5 . . ?
H15K C158 H15L 109.5 . . ?
C155 C159 C160 123.2(5) . . ?
C155 C159 H159 118.4 . . ?
C160 C159 H159 118.4 . . ?
C159 C160 C164 117.7(5) . . ?
C159 C160 C161 120.8(5) . . ?
C164 C160 C161 121.5(5) . . ?
C163 C161 C160 115.0(5) . . ?
C163 C161 C162 111.7(7) . . ?
C160 C161 C162 112.8(6) . . ?
C163 C161 H161 105.4 . . ?
C160 C161 H161 105.4 . . ?
C162 C161 H161 105.4 . . ?
C161 C162 H16A 109.5 . . ?
C161 C162 H16B 109.5 . . ?
H16A C162 H16B 109.5 . . ?
C161 C162 H16C 109.5 . . ?
H16A C162 H16C 109.5 . . ?
H16B C162 H16C 109.5 . . ?
C161 C163 H16D 109.5 . . ?
C161 C163 H16E 109.5 . . ?
H16D C163 H16E 109.5 . . ?
C161 C163 H16F 109.5 . . ?
H16D C163 H16F 109.5 . . ?
H16E C163 H16F 109.5 . . ?
C153 C164 C160 121.6(5) . . ?
C153 C164 H164 119.2 . . ?
C160 C164 H164 119.2 . . ?
C22 La1 C26 29.99(13) . . ?
C22 La1 C23 30.44(12) . . ?
C26 La1 C23 48.74(12) . . ?
C22 La1 C103 159.96(15) . . ?
C26 La1 C103 135.12(15) . . ?
C23 La1 C103 135.89(14) . . ?
C22 La1 C24 49.20(13) . . ?
C26 La1 C24 48.30(12) . . ?
C23 La1 C24 28.84(13) . . ?
C103 La1 C24 111.98(14) . . ?
C22 La1 C25 49.04(13) . . ?
C26 La1 C25 29.20(12) . . ?
C23 La1 C25 47.95(13) . . ?
C103 La1 C25 111.54(14) . . ?
C24 La1 C25 29.04(12) . . ?
C22 La1 C104 153.94(13) . . ?
C26 La1 C104 125.44(13) . . ?
C23 La1 C104 159.02(14) . . ?
C103 La1 C104 28.81(13) . . ?
C24 La1 C104 130.26(13) . . ?
C25 La1 C104 115.52(13) . . ?
C22 La1 C102 154.66(13) . . ?
C26 La1 C102 157.67(14) . . ?
C23 La1 C102 125.28(13) . . ?
C103 La1 C102 28.87(14) . . ?
C24 La1 C102 114.43(12) . . ?
C25 La1 C102 128.62(13) . . ?
C104 La1 C102 50.31(13) . . ?
C22 La1 C101 145.49(14) . . ?
C26 La1 C101 174.40(14) . . ?
C23 La1 C101 129.87(13) . . ?
C103 La1 C101 50.27(15) . . ?
C24 La1 C101 134.03(12) . . ?
C25 La1 C101 155.68(13) . . ?
C104 La1 C101 58.10(14) . . ?
C102 La1 C101 27.69(13) . . ?
C22 La1 C105 145.18(13) . . ?
C26 La1 C105 131.32(13) . . ?
C23 La1 C105 173.10(13) . . ?
C103 La1 C105 50.16(14) . . ?
C24 La1 C105 157.91(13) . . ?
C25 La1 C105 136.53(13) . . ?
C104 La1 C105 27.87(13) . . ?
C102 La1 C105 57.76(13) . . ?
C101 La1 C105 49.19(13) . . ?
C22 La1 C100 139.87(13) . . ?
C26 La1 C100 148.62(12) . . ?
C23 La1 C100 147.00(13) . . ?
C103 La1 C100 60.17(14) . . ?
C24 La1 C100 162.61(12) . . ?
C25 La1 C100 164.90(12) . . ?
C104 La1 C100 50.74(13) . . ?
C102 La1 C100 50.63(12) . . ?
C101 La1 C100 28.66(12) . . ?
C105 La1 C100 28.37(12) . . ?
C22 La1 La2 76.59(10) . . ?
C26 La1 La2 94.94(10) . . ?
C23 La1 La2 94.20(10) . . ?
C103 La1 La2 123.44(11) . . ?
C24 La1 La2 122.43(9) . . ?
C25 La1 La2 123.20(9) . . ?
C104 La1 La2 106.71(10) . . ?
C102 La1 La2 107.29(10) . . ?
C101 La1 La2 79.61(10) . . ?
C105 La1 La2 78.90(9) . . ?
C100 La1 La2 63.27(9) . . ?
C22 La1 H1 80.4(12) . . ?
C26 La1 H1 110.0(12) . . ?
C23 La1 H1 75.9(12) . . ?
C103 La1 H1 113.7(12) . . ?
C24 La1 H1 101.1(12) . . ?
C25 La1 H1 123.4(12) . . ?
C104 La1 H1 120.6(12) . . ?
C102 La1 H1 85.5(12) . . ?
C101 La1 H1 65.2(12) . . ?
C105 La1 H1 98.8(12) . . ?
C100 La1 H1 71.2(12) . . ?
La2 La1 H1 44.4(12) . . ?
C22 La1 H2 78.7(11) . . ?
C26 La1 H2 76.7(11) . . ?
C23 La1 H2 108.3(11) . . ?
C103 La1 H2 115.0(11) . . ?
C24 La1 H2 123.9(11) . . ?
C25 La1 H2 103.3(11) . . ?
C104 La1 H2 86.8(11) . . ?
C102 La1 H2 121.5(11) . . ?
C101 La1 H2 99.8(11) . . ?
C105 La1 H2 66.6(11) . . ?
C100 La1 H2 72.1(11) . . ?
La2 La1 H2 42.2(11) . . ?
H1 La1 H2 86.6(16) . . ?
C112 La2 C116 30.36(12) . . ?
C112 La2 C113 30.09(13) . . ?
C116 La2 C113 48.74(12) . . ?
C112 La2 C13 161.00(15) . . ?
C116 La2 C13 135.82(14) . . ?
C113 La2 C13 136.80(15) . . ?
C112 La2 C115 49.18(13) . . ?
C116 La2 C115 28.90(12) . . ?
C113 La2 C115 48.23(12) . . ?
C13 La2 C115 112.53(14) . . ?
C112 La2 C114 49.11(13) . . ?
C116 La2 C114 48.04(12) . . ?
C113 La2 C114 29.11(13) . . ?
C13 La2 C114 112.92(15) . . ?
C115 La2 C114 29.08(11) . . ?
C112 La2 C12 154.45(14) . . ?
C116 La2 C12 158.09(14) . . ?
C113 La2 C12 125.57(14) . . ?
C13 La2 C12 28.69(14) . . ?
C115 La2 C12 129.32(13) . . ?
C114 La2 C12 115.00(14) . . ?
C112 La2 C11 144.93(13) . . ?
C116 La2 C11 173.95(14) . . ?
C113 La2 C11 130.01(13) . . ?
C13 La2 C11 49.90(14) . . ?
C115 La2 C11 156.53(14) . . ?
C114 La2 C11 134.74(13) . . ?
C12 La2 C11 27.79(13) . . ?
C112 La2 C14 154.72(13) . . ?
C116 La2 C14 125.99(13) . . ?
C113 La2 C14 159.82(14) . . ?
C13 La2 C14 28.44(15) . . ?
C115 La2 C14 116.14(13) . . ?
C114 La2 C14 130.82(14) . . ?
C12 La2 C14 50.00(14) . . ?
C11 La2 C14 57.58(14) . . ?
C112 La2 C15 145.19(15) . . ?
C116 La2 C15 131.31(14) . . ?
C113 La2 C15 172.69(14) . . ?
C13 La2 C15 49.58(16) . . ?
C115 La2 C15 136.46(13) . . ?
C114 La2 C15 158.02(14) . . ?
C12 La2 C15 57.62(15) . . ?
C11 La2 C15 48.94(14) . . ?
C14 La2 C15 27.48(14) . . ?
C112 La2 C10 139.49(13) . . ?
C116 La2 C10 148.43(13) . . ?
C113 La2 C10 146.76(12) . . ?
C13 La2 C10 59.51(14) . . ?
C115 La2 C10 164.76(12) . . ?
C114 La2 C10 163.03(12) . . ?
C12 La2 C10 50.46(14) . . ?
C11 La2 C10 28.36(13) . . ?
C14 La2 C10 50.22(13) . . ?
C15 La2 C10 28.31(12) . . ?
C112 La2 La1 76.27(9) . . ?
C116 La2 La1 94.71(9) . . ?
C113 La2 La1 93.90(10) . . ?
C13 La2 La1 122.73(11) . . ?
C115 La2 La1 122.75(9) . . ?
C114 La2 La1 122.32(10) . . ?
C12 La2 La1 107.11(10) . . ?
C11 La2 La1 79.34(10) . . ?
C14 La2 La1 106.23(10) . . ?
C15 La2 La1 78.79(10) . . ?
C10 La2 La1 63.22(9) . . ?
C112 La2 H1 79.6(12) . . ?
C116 La2 H1 109.6(12) . . ?
C113 La2 H1 75.6(12) . . ?
C13 La2 H1 113.7(12) . . ?
C115 La2 H1 123.4(12) . . ?
C114 La2 H1 101.4(12) . . ?
C12 La2 H1 85.8(12) . . ?
C11 La2 H1 65.3(12) . . ?
C14 La2 H1 120.2(12) . . ?
C15 La2 H1 98.7(12) . . ?
C10 La2 H1 71.2(12) . . ?
La1 La2 H1 44.0(12) . . ?
C112 La2 H2 81.9(11) . . ?
C116 La2 H2 79.7(11) . . ?
C113 La2 H2 111.1(11) . . ?
C13 La2 H2 111.6(11) . . ?
C115 La2 H2 105.8(11) . . ?
C114 La2 H2 126.9(11) . . ?
C12 La2 H2 118.0(11) . . ?
C11 La2 H2 96.3(11) . . ?
C14 La2 H2 84.1(11) . . ?
C15 La2 H2 63.4(11) . . ?
C10 La2 H2 68.8(11) . . ?
La1 La2 H2 41.7(10) . . ?
H1 La2 H2 85.6(16) . . ?

loop_
_geom_bond_atom_site_label_1
_geom_bond_atom_site_label_2
_geom_bond_distance
_geom_bond_site_symmetry_2
_geom_bond_publ_flag
C10 C15 1.431(6) . ?
C10 C11 1.432(6) . ?
C10 C22 1.464(6) . ?
C10 La2 2.942(4) . ?
C11 C12 1.389(7) . ?
C11 La2 2.904(5) . ?
C11 H11 0.94(4) . ?
C12 C13 1.415(7) . ?
C12 C16 1.515(7) . ?
C12 La2 2.880(5) . ?
C13 C14 1.411(7) . ?
C13 La2 2.828(5) . ?
C13 H13 0.95(5) . ?
C14 C15 1.382(7) . ?
C14 C19' 1.46(3) . ?
C14 C19 1.570(14) . ?
C14 La2 2.906(5) . ?
C15 La2 2.910(5) . ?
C15 H15 0.86(5) . ?
C16 C18 1.524(8) . ?
C16 C17 1.537(8) . ?
C16 H16 1.0000 . ?
C17 H17A 0.9800 . ?
C17 H17B 0.9800 . ?
C17 H17C 0.9800 . ?
C18 H18A 0.9800 . ?
C18 H18B 0.9800 . ?
C18 H18C 0.9800 . ?
C19 C21 1.486(13) . ?
C19 C20 1.528(11) . ?
C19 H19 1.0000 . ?
C20 H20A 0.9800 . ?
C20 H20B 0.9800 . ?
C20 H20C 0.9800 . ?
C21 H21A 0.9800 . ?
C21 H21B 0.9800 . ?
C21 H21C 0.9800 . ?
C19' C20' 1.507(18) . ?
C19' C21' 1.544(16) . ?
C19' H19' 1.0000 . ?
C20' H20D 0.9800 . ?
C20' H20E 0.9800 . ?
C20' H20F 0.9800 . ?
C21' H21D 0.9800 . ?
C21' H21E 0.9800 . ?
C21' H21F 0.9800 . ?
C22 C26 1.437(6) . ?
C22 C23 1.462(6) . ?
C22 La1 2.752(4) . ?
C23 C24 1.412(6) . ?
C23 C27 1.496(6) . ?
C23 La1 2.813(4) . ?
C24 C25 1.434(6) . ?
C24 C39 1.483(6) . ?
C24 La1 2.856(4) . ?
C25 C26 1.428(6) . ?
C25 C51 1.486(7) . ?
C25 La1 2.863(4) . ?
C26 C63 1.494(6) . ?
C26 La1 2.800(4) . ?
C27 C28 1.372(7) . ?
C27 C38 1.393(7) . ?
C28 C29 1.418(7) . ?
C28 H28 0.9500 . ?
C29 C33 1.385(8) . ?
C29 C30 1.528(8) . ?
C30 C31 1.474(9) . ?
C30 C32 1.504(10) . ?
C30 H30 1.0000 . ?
C31 H31A 0.9800 . ?
C31 H31B 0.9800 . ?
C31 H31C 0.9800 . ?
C32 H32A 0.9800 . ?
C32 H32B 0.9800 . ?
C32 H32C 0.9800 . ?
C33 C34 1.389(7) . ?
C33 H33 0.9500 . ?
C34 C38 1.392(7) . ?
C34 C35 1.526(8) . ?
C35 C36 1.496(10) . ?
C35 C37 1.498(8) . ?
C35 H35 1.0000 . ?
C36 H36A 0.9800 . ?
C36 H36B 0.9800 . ?
C36 H36C 0.9800 . ?
C37 H37A 0.9800 . ?
C37 H37B 0.9800 . ?
C37 H37C 0.9800 . ?
C38 H38 0.9500 . ?
C39 C50 1.384(6) . ?
C39 C40 1.397(7) . ?
C40 C41 1.387(7) . ?
C40 H40 0.9500 . ?
C41 C45 1.376(8) . ?
C41 C42 1.531(8) . ?
C42 C43 1.499(10) . ?
C42 C44 1.522(9) . ?
C42 H42 1.0000 . ?
C43 H43A 0.9800 . ?
C43 H43B 0.9800 . ?
C43 H43C 0.9800 . ?
C44 H44A 0.9800 . ?
C44 H44B 0.9800 . ?
C44 H44C 0.9800 . ?
C45 C46 1.390(8) . ?
C45 H45 0.9500 . ?
C46 C50 1.388(7) . ?
C46 C47 1.522(9) . ?
C47 C48 1.377(10) . ?
C47 C49 1.422(11) . ?
C47 H47 1.0000 . ?
C48 H48A 0.9800 . ?
C48 H48B 0.9800 . ?
C48 H48C 0.9800 . ?
C49 H49A 0.9800 . ?
C49 H49B 0.9800 . ?
C49 H49C 0.9800 . ?
C50 H50 0.9500 . ?
C51 C52 1.371(7) . ?
C51 C62 1.403(7) . ?
C52 C53 1.392(8) . ?
C52 H52 0.9500 . ?
C53 C57 1.397(9) . ?
C53 C54' 1.546(11) . ?
C53 C54 1.553(14) . ?
C54 C55 1.483(14) . ?
C54 C56 1.492(14) . ?
C54 H54 1.0000 . ?
C55 H55A 0.9800 . ?
C55 H55B 0.9800 . ?
C55 H55C 0.9800 . ?
C56 H56A 0.9800 . ?
C56 H56B 0.9800 . ?
C56 H56C 0.9800 . ?
C54' C55' 1.475(11) . ?
C54' C56' 1.509(12) . ?
C54' H54' 1.0000 . ?
C55' H55D 0.9800 . ?
C55' H55E 0.9800 . ?
C55' H55F 0.9800 . ?
C56' H56D 0.9800 . ?
C56' H56E 0.9800 . ?
C56' H56F 0.9800 . ?
C57 C58 1.365(9) . ?
C57 H57 0.9500 . ?
C58 C62 1.399(8) . ?
C58 C59' 1.520(12) . ?
C58 C59 1.532(16) . ?
C59 C60 1.441(17) . ?
C59 C61 1.481(16) . ?
C59 H59 1.0000 . ?
C60 H60A 0.9800 . ?
C60 H60B 0.9800 . ?
C60 H60C 0.9800 . ?
C61 H61A 0.9800 . ?
C61 H61B 0.9800 . ?
C61 H61C 0.9800 . ?
C59' C61' 1.449(14) . ?
C59' C60' 1.464(13) . ?
C59' H59' 1.0000 . ?
C60' H60D 0.9800 . ?
C60' H60E 0.9800 . ?
C60' H60F 0.9800 . ?
C61' H61D 0.9800 . ?
C61' H61E 0.9800 . ?
C61' H61F 0.9800 . ?
C62 H62 0.9500 . ?
C63 C64 1.380(6) . ?
C63 C74 1.392(6) . ?
C64 C65 1.392(6) . ?
C64 H64 0.9500 . ?
C65 C69 1.384(8) . ?
C65 C66 1.552(9) . ?
C66 C68 1.417(8) . ?
C66 C67 1.481(9) . ?
C66 H66 1.0000 . ?
C67 H67A 0.9800 . ?
C67 H67B 0.9800 . ?
C67 H67C 0.9800 . ?
C68 H68A 0.9800 . ?
C68 H68B 0.9800 . ?
C68 H68C 0.9800 . ?
C69 C70 1.391(8) . ?
C69 H69 0.9500 . ?
C70 C74 1.387(6) . ?
C70 C71 1.507(12) . ?
C70 C71' 1.516(14) . ?
C71 C72 1.448(13) . ?
C71 C73 1.451(13) . ?
C71 H71 1.0000 . ?
C72 H72A 0.9800 . ?
C72 H72B 0.9800 . ?
C72 H72C 0.9800 . ?
C73 H73A 0.9800 . ?
C73 H73B 0.9800 . ?
C73 H73C 0.9800 . ?
C71' C72' 1.448(14) . ?
C71' C73' 1.485(15) . ?
C71' H71' 1.0000 . ?
C72' H72D 0.9800 . ?
C72' H72E 0.9800 . ?
C72' H72F 0.9800 . ?
C73' H73D 0.9800 . ?
C73' H73E 0.9800 . ?
C73' H73F 0.9800 . ?
C74 H74 0.9500 . ?
C100 C105 1.428(6) . ?
C100 C101 1.441(6) . ?
C100 C112 1.458(6) . ?
C100 La1 2.929(4) . ?
C101 C102 1.382(7) . ?
C101 La1 2.894(5) . ?
C101 H101 0.95(4) . ?
C102 C103 1.422(7) . ?
C102 C106 1.536(6) . ?
C102 La1 2.881(5) . ?
C103 C104 1.416(6) . ?
C103 La1 2.818(5) . ?
C103 H103 0.98(4) . ?
C104 C105 1.389(7) . ?
C104 C109 1.519(7) . ?
C104 La1 2.867(5) . ?
C105 La1 2.898(4) . ?
C105 H105 0.92(4) . ?
C106 C108 1.502(8) . ?
C106 C107 1.508(8) . ?
C106 H106 1.0000 . ?
C107 H10A 0.9800 . ?
C107 H10B 0.9800 . ?
C107 H10C 0.9800 . ?
C108 H10D 0.9800 . ?
C108 H10E 0.9800 . ?
C108 H10F 0.9800 . ?
C109 C110 1.515(8) . ?
C109 C111 1.523(7) . ?
C109 H109 1.0000 . ?
C110 H11A 0.9800 . ?
C110 H11B 0.9800 . ?
C110 H11C 0.9800 . ?
C111 H11D 0.9800 . ?
C111 H11E 0.9800 . ?
C111 H11F 0.9800 . ?
C112 C113 1.447(6) . ?
C112 C116 1.456(6) . ?
C112 La2 2.753(4) . ?
C113 C114 1.428(6) . ?
C113 C117 1.488(6) . ?
C113 La2 2.817(4) . ?
C114 C115 1.433(6) . ?
C114 C129 1.502(7) . ?
C114 La2 2.861(5) . ?
C115 C116 1.410(6) . ?
C115 C141 1.489(6) . ?
C115 La2 2.845(4) . ?
C116 C153 1.495(6) . ?
C116 La2 2.805(4) . ?
C117 C128 1.381(6) . ?
C117 C118 1.399(7) . ?
C118 C119 1.396(7) . ?
C118 H118 0.9500 . ?
C119 C123 1.392(8) . ?
C119 C120 1.511(15) . ?
C119 C220 1.533(12) . ?
C120 C121 1.488(10) . ?
C120 C122 1.494(10) . ?
C120 H120 1.0000 . ?
C121 H12A 0.9800 . ?
C121 H12B 0.9800 . ?
C121 H12C 0.9800 . ?
C122 H12D 0.9800 . ?
C122 H12E 0.9800 . ?
C122 H12F 0.9800 . ?
C221 C220 1.498(10) . ?
C221 H22A 0.9800 . ?
C221 H22B 0.9800 . ?
C221 H22C 0.9800 . ?
C220 C222 1.514(9) . ?
C220 H220 1.0000 . ?
C222 H22D 0.9800 . ?
C222 H22E 0.9800 . ?
C222 H22F 0.9800 . ?
C123 C124 1.380(8) . ?
C123 H123 0.9500 . ?
C124 C128 1.397(6) . ?
C124 C125 1.529(8) . ?
C125 C127 1.480(10) . ?
C125 C126 1.488(11) . ?
C125 H125 1.0000 . ?
C126 H12G 0.9800 . ?
C126 H12H 0.9800 . ?
C126 H12I 0.9800 . ?
C127 H12J 0.9800 . ?
C127 H12K 0.9800 . ?
C127 H12L 0.9800 . ?
C128 H128 0.9500 . ?
C129 C140 1.385(7) . ?
C129 C130 1.396(7) . ?
C130 C131 1.392(7) . ?
C130 H130 0.9500 . ?
C131 C135 1.363(9) . ?
C131 C132 1.522(13) . ?
C131 C232 1.546(13) . ?
C132 C133 1.454(14) . ?
C132 C134 1.485(14) . ?
C132 H132 1.0000 . ?
C133 H13A 0.9800 . ?
C133 H13B 0.9800 . ?
C133 H13C 0.9800 . ?
C134 H13D 0.9800 . ?
C134 H13E 0.9800 . ?
C134 H13F 0.9800 . ?
C232 C234 1.485(14) . ?
C232 C233 1.492(14) . ?
C232 H232 1.0000 . ?
C233 H23A 0.9800 . ?
C233 H23B 0.9800 . ?
C233 H23C 0.9800 . ?
C234 H23D 0.9800 . ?
C234 H23E 0.9800 . ?
C234 H23F 0.9800 . ?
C135 C136 1.391(9) . ?
C135 H135 0.9500 . ?
C136 C140 1.391(8) . ?
C136 C237 1.574(19) . ?
C136 C137 1.581(12) . ?
C137 C139 1.488(8) . ?
C137 C138 1.538(9) . ?
C137 H137 1.0000 . ?
C138 H13G 0.9800 . ?
C138 H13H 0.9800 . ?
C138 H13I 0.9800 . ?
C139 H13J 0.9800 . ?
C139 H13K 0.9800 . ?
C139 H13L 0.9800 . ?
C237 C239 1.493(10) . ?
C237 C238 1.512(10) . ?
C237 H237 1.0000 . ?
C238 H23G 0.9800 . ?
C238 H23H 0.9800 . ?
C238 H23I 0.9800 . ?
C239 H23J 0.9800 . ?
C239 H23K 0.9800 . ?
C239 H23L 0.9800 . ?
C140 H140 0.9500 . ?
C141 C142 1.377(7) . ?
C141 C152 1.392(6) . ?
C142 C143 1.396(7) . ?
C142 H142 0.9500 . ?
C143 C147 1.396(7) . ?
C143 C144 1.538(11) . ?
C143 C244 1.543(14) . ?
C144 C146 1.505(12) . ?
C144 C145 1.526(13) . ?
C144 H144 1.0000 . ?
C145 H14A 0.9800 . ?
C145 H14B 0.9800 . ?
C145 H14C 0.9800 . ?
C146 H14D 0.9800 . ?
C146 H14E 0.9800 . ?
C146 H14F 0.9800 . ?
C244 C245 1.503(14) . ?
C244 C246 1.518(15) . ?
C244 H244 1.0000 . ?
C245 H24A 0.9800 . ?
C245 H24B 0.9800 . ?
C245 H24C 0.9800 . ?
C246 H24D 0.9800 . ?
C246 H24E 0.9800 . ?
C246 H24F 0.9800 . ?
C147 C148 1.377(7) . ?
C147 H147 0.9500 . ?
C148 C152 1.386(7) . ?
C148 C149 1.553(14) . ?
C148 C249 1.562(10) . ?
C149 C151 1.484(14) . ?
C149 C150 1.547(15) . ?
C149 H149 1.0000 . ?
C150 H15A 0.9800 . ?
C150 H15B 0.9800 . ?
C150 H15C 0.9800 . ?
C151 H15D 0.9800 . ?
C151 H15E 0.9800 . ?
C151 H15F 0.9800 . ?
C249 C250 1.505(12) . ?
C249 C251 1.516(11) . ?
C249 H249 1.0000 . ?
C250 H25A 0.9800 . ?
C250 H25B 0.9800 . ?
C250 H25C 0.9800 . ?
C251 H25D 0.9800 . ?
C251 H25E 0.9800 . ?
C251 H25F 0.9800 . ?
C152 H152 0.9500 . ?
C153 C154 1.380(6) . ?
C153 C164 1.389(6) . ?
C154 C155 1.405(7) . ?
C154 H154 0.9500 . ?
C155 C159 1.360(7) . ?
C155 C156 1.535(9) . ?
C156 C157 1.451(9) . ?
C156 C158 1.529(10) . ?
C156 H156 1.0000 . ?
C157 H15G 0.9800 . ?
C157 H15H 0.9800 . ?
C157 H15I 0.9800 . ?
C158 H15J 0.9800 . ?
C158 H15K 0.9800 . ?
C158 H15L 0.9800 . ?
C159 C160 1.385(7) . ?
C159 H159 0.9500 . ?
C160 C164 1.398(7) . ?
C160 C161 1.502(7) . ?
C161 C163 1.480(9) . ?
C161 C162 1.527(9) . ?
C161 H161 1.0000 . ?
C162 H16A 0.9800 . ?
C162 H16B 0.9800 . ?
C162 H16C 0.9800 . ?
C163 H16D 0.9800 . ?
C163 H16E 0.9800 . ?
C163 H16F 0.9800 . ?
C164 H164 0.9500 . ?
La1 La2 3.4266(4) . ?
La1 H1 2.38(5) . ?
La1 H2 2.29(4) . ?
La2 H1 2.40(5) . ?
La2 H2 2.32(4) . ?
